data_1561643
loop_
_publ_author_name
'Ortner, Teresa S.'
'Wurst, Klaus'
'Hejny, Clivia'
'Huppertz, Hubert'

_publ_section_title
;
 Hydrothermal synthesis and characterization of the lutetium
 borate--nitrate Lu2B2O5(NO3)2&#x00B7;2H2O
;
_journal_name_full 'Journal of Solid State Chemistry'
_journal_page_first 329
_journal_page_last 334
_journal_paper_doi 10.1016/j.jssc.2015.11.005
_journal_volume 233
_journal_year 2016
_chemical_formula_moiety 'B4 H8 Lu4 N4 O26'
_chemical_formula_sum 'B4 H8 Lu4 N4 O26'
_chemical_formula_weight 1223.22
_chemical_name_common 'Lutetiumdiborate-nitrate dihydrate'
_space_group_IT_number 2
_space_group_name_Hall '-P 1'
_space_group_name_H-M_alt 'P -1'
_symmetry_cell_setting triclinic
_symmetry_Int_Tables_number 2
_symmetry_space_group_name_Hall '-P 1'
_symmetry_space_group_name_H-M 'P -1'
_cell_angle_alpha 90.825(2)
_cell_angle_beta 101.748(2)
_cell_angle_gamma 110.018(2)
_cell_formula_units_Z 2
_cell_length_a 7.8952(5)
_cell_length_b 9.8862(6)
_cell_length_c 14.6033(8)
_cell_measurement_reflns_used 9674
_cell_measurement_temperature 120(2)
_cell_measurement_theta_max 35.3
_cell_measurement_theta_min 2.7
_cell_volume 1044.15(11)
_computing_cell_refinement 'Bruker SAINT-V 8.34A'
_computing_data_collection 'Bruker Apex II'
_computing_data_reduction 'Bruker SAINT-V 8.34A'
_computing_molecular_graphics 'DIAMOND Version 3.2i(Brandenburg & Putz, 2012)'
_computing_structure_refinement 'SHELXL-2013 (Sheldrick, 2013)'
_computing_structure_solution SHELXTL-2013/1
_diffrn_ambient_temperature 120(2)
_diffrn_detector_area_resol_mean 10.4
_diffrn_measured_fraction_theta_full 0.998
_diffrn_measured_fraction_theta_max 0.997
_diffrn_measurement_device_type 'Bruker D8 Quest'
_diffrn_measurement_method 'phi- and omega-scans'
_diffrn_radiation_type MoK\a
_diffrn_radiation_wavelength 0.71073
_diffrn_reflns_av_R_equivalents 0.0498
_diffrn_reflns_Laue_measured_fraction_full 0.998
_diffrn_reflns_Laue_measured_fraction_max 0.997
_diffrn_reflns_limit_h_max 12
_diffrn_reflns_limit_h_min -12
_diffrn_reflns_limit_k_max 15
_diffrn_reflns_limit_k_min -15
_diffrn_reflns_limit_l_max 23
_diffrn_reflns_limit_l_min -23
_diffrn_reflns_number 52874
_diffrn_reflns_point_group_measured_fraction_full 0.998
_diffrn_reflns_point_group_measured_fraction_max 0.997
_diffrn_reflns_theta_full 25.242
_diffrn_reflns_theta_max 34.998
_diffrn_reflns_theta_min 2.202
_diffrn_source 'Incoatec Microfocus'
_exptl_absorpt_coefficient_mu 18.878
_exptl_absorpt_correction_T_max 0.645
_exptl_absorpt_correction_T_min 0.425
_exptl_absorpt_correction_type multi-scan
_exptl_absorpt_process_details 'Bruker DIFABS-2014/5'
_exptl_crystal_colour colorless
_exptl_crystal_density_diffrn 3.891
_exptl_crystal_description plate
_exptl_crystal_F_000 1096
_exptl_crystal_size_max 0.06
_exptl_crystal_size_mid 0.04
_exptl_crystal_size_min 0.02
_refine_diff_density_max 11.394
_refine_diff_density_min -4.045
_refine_diff_density_rms 0.478
_refine_ls_extinction_method none
_refine_ls_goodness_of_fit_ref 1.066
_refine_ls_hydrogen_treatment undef
_refine_ls_matrix_type full
_refine_ls_number_parameters 344
_refine_ls_number_reflns 9176
_refine_ls_number_restraints 0
_refine_ls_restrained_S_all 1.066
_refine_ls_R_factor_all 0.0639
_refine_ls_R_factor_gt 0.0439
_refine_ls_shift/su_max 0.002
_refine_ls_shift/su_mean 0
_refine_ls_structure_factor_coef Fsqd
_refine_ls_weighting_details 'w=1/[\s^2^(Fo^2^)+(0.0514P)^2^+15.2065P] where P=(Fo^2^+2Fc^2^)/3'
_refine_ls_weighting_scheme calc
_refine_ls_wR_factor_gt 0.0996
_refine_ls_wR_factor_ref 0.1086
_reflns_number_gt 7279
_reflns_number_total 9176
_reflns_threshold_expression 'I > 2\s(I)'
_cod_data_source_file JSSC-2016-233-329.cif
_cod_data_source_block p
_cod_database_code 1561643

loop_
_symmetry_equiv_pos_as_xyz
'x, y, z'
'-x, -y, -z'

loop_
_atom_site_label
_atom_site_type_symbol
_atom_site_fract_x
_atom_site_fract_y
_atom_site_fract_z
_atom_site_U_iso_or_equiv
_atom_site_adp_type
_atom_site_occupancy
_atom_site_calc_flag
_atom_site_disorder_assembly
_atom_site_disorder_group
Lu1 Lu 0.03776(5) 0.44541(3) 0.89336(2) 0.01576(7) Uani 1 d . .
Lu2 Lu -0.02720(4) 1.02346(3) 0.87559(2) 0.01126(6) Uani 1 d . .
Lu3 Lu -0.01500(4) 0.52972(3) 0.61947(2) 0.01178(6) Uani 1 d . .
Lu4 Lu 0.05077(4) 0.94876(3) 0.61312(2) 0.01222(6) Uani 1 d . .
B1 B -0.0161(11) 0.7515(8) 0.9341(5) 0.0139(13) Uani 1 d . .
B2 B 0.0257(12) 0.7070(8) 0.7697(5) 0.0148(13) Uani 1 d . .
B3 B -0.0034(12) 0.1983(8) 0.7346(5) 0.0148(13) Uani 1 d . .
B4 B 0.0208(11) 0.2624(8) 0.5685(5) 0.0121(12) Uani 1 d . .
N1 N 0.4245(12) 0.5616(11) 0.9112(7) 0.042(2) Uani 1 d . .
N2 N -0.4181(10) 0.9091(9) 0.8326(5) 0.0299(16) Uani 1 d . .
N3 N -0.4103(10) 0.4270(8) 0.5906(5) 0.0274(14) Uani 1 d . .
N4 N 0.4416(11) 1.0451(10) 0.6496(6) 0.0341(18) Uani 1 d . .
O1 O 0.0109(8) 0.7915(5) 0.8433(3) 0.0152(9) Uani 1 d . .
O2 O -0.0211(8) 0.6222(5) 0.9636(3) 0.0171(10) Uani 1 d . .
O3 O -0.0356(7) 0.8593(5) 0.9847(3) 0.0141(9) Uani 1 d . .
O4 O 0.0207(8) 0.5698(5) 0.7756(3) 0.0182(10) Uani 1 d . .
O5 O 0.0386(7) 0.7592(5) 0.6849(3) 0.0150(9) Uani 1 d . .
O6 O 0.0090(7) 0.2923(5) 0.6624(3) 0.0137(9) Uani 1 d . .
O7 O -0.0280(8) 0.2379(5) 0.8185(3) 0.0199(11) Uani 1 d . .
O8 O 0.0024(8) 0.0633(5) 0.7257(3) 0.0193(10) Uani 1 d . .
O9 O 0.0259(8) 0.3752(5) 0.5162(3) 0.0154(9) Uani 1 d . .
O10 O 0.0236(8) 0.1353(5) 0.5374(3) 0.0164(9) Uani 1 d . .
O13 O 0.5877(14) 0.6110(15) 0.9156(11) 0.092(5) Uani 1 d . .
O12 O 0.3424(12) 0.6239(9) 0.9532(6) 0.0459(19) Uani 1 d . .
O11 O 0.3232(12) 0.4403(10) 0.8671(7) 0.048(2) Uani 1 d . .
O16 O -0.5866(10) 0.8607(12) 0.8114(7) 0.059(3) Uani 1 d . .
O15 O -0.3218(10) 0.8601(8) 0.7928(5) 0.0372(16) Uani 1 d . .
O14 O -0.3273(10) 1.0130(9) 0.8946(5) 0.0408(18) Uani 1 d . .
O17 O -0.3137(11) 0.5460(9) 0.6350(7) 0.051(2) Uani 1 d . .
O19 O -0.5795(10) 0.3836(10) 0.5718(7) 0.050(2) Uani 1 d . .
O18 O -0.3220(11) 0.3593(9) 0.5596(7) 0.049(2) Uani 1 d . .
O22 O 0.6095(11) 1.0838(12) 0.6682(8) 0.065(3) Uani 1 d . .
O21 O 0.3406(10) 0.9433(10) 0.5885(5) 0.0416(18) Uani 1 d . .
O20 O 0.3571(11) 1.1031(9) 0.6941(6) 0.047(2) Uani 1 d . .
O23 O -0.2864(10) 0.3588(8) 0.8477(5) 0.0349(15) Uani 1 d . .
O24 O 0.2923(9) 1.0996(8) 0.9069(5) 0.0315(14) Uani 1 d . .
O25 O 0.3016(9) 0.6067(7) 0.6572(5) 0.0313(14) Uani 1 d . .
O26 O -0.2717(9) 0.8615(7) 0.5803(5) 0.0284(13) Uani 1 d . .

loop_
_atom_site_aniso_label
_atom_site_aniso_U_11
_atom_site_aniso_U_22
_atom_site_aniso_U_33
_atom_site_aniso_U_23
_atom_site_aniso_U_13
_atom_site_aniso_U_12
Lu1 0.03303(17) 0.01084(12) 0.00842(11) 0.00209(8) 0.00801(10) 0.01202(11)
Lu2 0.02211(14) 0.00778(11) 0.00591(10) 0.00080(7) 0.00449(8) 0.00701(10)
Lu3 0.02446(14) 0.00757(11) 0.00558(9) 0.00130(7) 0.00437(8) 0.00787(10)
Lu4 0.02459(14) 0.00804(11) 0.00674(10) 0.00186(8) 0.00437(9) 0.00857(10)
B1 0.026(4) 0.012(3) 0.007(2) 0.001(2) 0.005(2) 0.011(3)
B2 0.027(4) 0.013(3) 0.009(3) 0.002(2) 0.006(3) 0.012(3)
B3 0.027(4) 0.012(3) 0.006(2) 0.002(2) 0.003(2) 0.007(3)
B4 0.021(3) 0.012(3) 0.006(2) 0.003(2) 0.004(2) 0.008(3)
N1 0.029(4) 0.051(6) 0.047(5) 0.027(4) 0.006(4) 0.016(4)
N2 0.020(3) 0.039(4) 0.026(3) 0.015(3) 0.002(3) 0.006(3)
N3 0.024(3) 0.026(4) 0.029(4) 0.008(3) 0.003(3) 0.006(3)
N4 0.026(4) 0.034(4) 0.042(4) 0.018(4) 0.006(3) 0.010(3)
O1 0.032(3) 0.0097(19) 0.0075(18) 0.0034(15) 0.0084(17) 0.0089(19)
O2 0.037(3) 0.014(2) 0.0084(18) 0.0045(15) 0.0110(19) 0.016(2)
O3 0.029(3) 0.0092(19) 0.0080(18) 0.0041(14) 0.0097(17) 0.0086(19)
O4 0.039(3) 0.012(2) 0.0096(19) 0.0021(16) 0.0092(19) 0.015(2)
O5 0.029(3) 0.011(2) 0.0070(17) 0.0023(15) 0.0063(17) 0.0073(19)
O6 0.030(3) 0.0081(19) 0.0079(17) 0.0036(14) 0.0077(17) 0.0111(19)
O7 0.042(3) 0.015(2) 0.0097(19) 0.0021(16) 0.012(2) 0.015(2)
O8 0.041(3) 0.013(2) 0.0095(19) -0.0002(16) 0.0083(19) 0.015(2)
O9 0.035(3) 0.010(2) 0.0070(17) 0.0036(15) 0.0086(18) 0.013(2)
O10 0.033(3) 0.012(2) 0.0089(18) 0.0033(15) 0.0057(18) 0.013(2)
O13 0.029(5) 0.099(9) 0.139(12) 0.051(9) 0.017(6) 0.011(5)
O12 0.050(5) 0.035(4) 0.045(4) -0.005(3) 0.002(4) 0.010(4)
O11 0.042(4) 0.049(5) 0.059(5) -0.002(4) 0.015(4) 0.022(4)
O16 0.019(3) 0.081(7) 0.061(6) 0.018(5) -0.001(3) 0.000(4)
O15 0.038(4) 0.034(4) 0.033(3) -0.009(3) 0.000(3) 0.010(3)
O14 0.028(3) 0.053(5) 0.040(4) -0.012(3) 0.008(3) 0.012(3)
O17 0.037(4) 0.047(5) 0.061(5) -0.025(4) 0.001(4) 0.010(4)
O19 0.020(3) 0.058(5) 0.065(6) -0.004(4) 0.009(3) 0.006(3)
O18 0.033(4) 0.039(4) 0.077(6) -0.007(4) 0.016(4) 0.016(3)
O22 0.024(4) 0.078(7) 0.085(7) 0.026(6) 0.000(4) 0.012(4)
O21 0.034(4) 0.060(5) 0.034(4) -0.001(3) 0.009(3) 0.020(4)
O20 0.039(4) 0.036(4) 0.059(5) -0.014(4) -0.004(4) 0.013(3)
O23 0.037(4) 0.032(3) 0.036(4) -0.004(3) 0.005(3) 0.015(3)
O24 0.029(3) 0.041(4) 0.025(3) 0.004(3) 0.010(2) 0.011(3)
O25 0.032(3) 0.033(3) 0.028(3) -0.006(3) 0.005(3) 0.012(3)
O26 0.026(3) 0.028(3) 0.029(3) -0.004(2) 0.006(2) 0.008(3)

loop_
_atom_type_symbol
_atom_type_description
_atom_type_scat_dispersion_real
_atom_type_scat_dispersion_imag
_atom_type_scat_source
B B 0.0013 0.0007 'International Tables Vol C Tables 4.2.6.8 and 6.1.1.4'
H H 0 0 'International Tables Vol C Tables 4.2.6.8 and 6.1.1.4'
N N 0.0061 0.0033 'International Tables Vol C Tables 4.2.6.8 and 6.1.1.4'
O O 0.0106 0.006 'International Tables Vol C Tables 4.2.6.8 and 6.1.1.4'
Lu Lu -0.472 5.8584 'International Tables Vol C Tables 4.2.6.8 and 6.1.1.4'

loop_
_geom_angle_atom_site_label_1
_geom_angle_atom_site_label_2
_geom_angle_atom_site_label_3
_geom_angle
_geom_angle_site_symmetry_1
_geom_angle_site_symmetry_3
O4 Lu1 O7 98.65(18) . .
O4 Lu1 O2 158.62(17) . 2_567
O7 Lu1 O2 99.77(18) . 2_567
O4 Lu1 O2 82.61(17) . .
O7 Lu1 O2 156.1(2) . .
O2 Lu1 O2 76.16(19) 2_567 .
O4 Lu1 O23 83.7(2) . .
O7 Lu1 O23 76.4(2) . .
O2 Lu1 O23 90.2(2) 2_567 .
O2 Lu1 O23 80.1(2) . .
O4 Lu1 O11 88.6(3) . .
O7 Lu1 O11 74.4(3) . .
O2 Lu1 O11 106.8(3) 2_567 .
O2 Lu1 O11 129.4(3) . .
O23 Lu1 O11 148.3(3) . .
O4 Lu1 O12 86.6(3) . .
O7 Lu1 O12 127.0(3) . .
O2 Lu1 O12 90.9(3) 2_567 .
O2 Lu1 O12 76.8(3) . .
O23 Lu1 O12 155.9(3) . .
O11 Lu1 O12 52.9(3) . .
O4 Lu1 N1 86.0(2) . .
O7 Lu1 N1 100.8(3) . .
O2 Lu1 N1 101.0(2) 2_567 .
O2 Lu1 N1 103.0(3) . .
O23 Lu1 N1 168.8(3) . .
O11 Lu1 N1 26.4(3) . .
O12 Lu1 N1 26.5(3) . .
O4 Lu1 Lu1 120.43(12) . 2_567
O7 Lu1 Lu1 133.71(14) . 2_567
O2 Lu1 Lu1 38.30(12) 2_567 2_567
O2 Lu1 Lu1 37.86(12) . 2_567
O23 Lu1 Lu1 83.83(17) . 2_567
O11 Lu1 Lu1 126.0(2) . 2_567
O12 Lu1 Lu1 82.2(2) . 2_567
N1 Lu1 Lu1 105.3(2) . 2_567
O4 Lu1 N1 126.2(2) . 2_667
O7 Lu1 N1 95.1(2) . 2_667
O2 Lu1 N1 62.66(19) 2_567 2_667
O2 Lu1 N1 103.4(2) . 2_667
O23 Lu1 N1 150.1(2) . 2_667
O11 Lu1 N1 46.2(3) . 2_667
O12 Lu1 N1 45.5(2) . 2_667
N1 Lu1 N1 40.2(3) . 2_667
Lu1 Lu1 N1 81.82(14) 2_567 2_667
O4 Lu1 N3 41.46(18) . .
O7 Lu1 N3 73.17(17) . .
O2 Lu1 N3 136.73(18) 2_567 .
O2 Lu1 N3 93.49(16) . .
O23 Lu1 N3 46.5(2) . .
O11 Lu1 N3 111.8(2) . .
O12 Lu1 N3 128.0(2) . .
N1 Lu1 N3 122.2(2) . .
Lu1 Lu1 N3 119.94(10) 2_567 .
N1 Lu1 N3 157.87(17) 2_667 .
O4 Lu1 N1 113.00(17) . 2_567
O7 Lu1 N1 112.0(2) . 2_567
O2 Lu1 N1 49.31(17) 2_567 2_567
O2 Lu1 N1 47.61(18) . 2_567
O23 Lu1 N1 51.5(2) . 2_567
O11 Lu1 N1 155.3(2) . 2_567
O12 Lu1 N1 113.9(2) . 2_567
N1 Lu1 N1 137.95(15) . 2_567
Lu1 Lu1 N1 32.61(12) 2_567 2_567
N1 Lu1 N1 109.13(19) 2_667 2_567
N3 Lu1 N1 92.79(14) . 2_567
O3 Lu2 O8 141.03(18) 2_577 1_565
O3 Lu2 O3 72.40(19) 2_577 .
O8 Lu2 O3 143.34(16) 1_565 .
O3 Lu2 O7 85.07(17) 2_577 1_565
O8 Lu2 O7 60.09(17) 1_565 1_565
O3 Lu2 O7 156.54(16) . 1_565
O3 Lu2 O24 81.0(2) 2_577 .
O8 Lu2 O24 83.4(2) 1_565 .
O3 Lu2 O24 90.6(2) . .
O7 Lu2 O24 92.2(2) 1_565 .
O3 Lu2 O15 126.5(2) 2_577 .
O8 Lu2 O15 80.6(2) 1_565 .
O3 Lu2 O15 87.2(2) . .
O7 Lu2 O15 101.6(2) 1_565 .
O24 Lu2 O15 149.8(2) . .
O3 Lu2 O14 77.1(2) 2_577 .
O8 Lu2 O14 110.8(2) 1_565 .
O3 Lu2 O14 87.6(3) . .
O7 Lu2 O14 80.9(3) 1_565 .
O24 Lu2 O14 157.5(2) . .
O15 Lu2 O14 52.5(3) . .
O3 Lu2 O1 126.06(16) 2_577 .
O8 Lu2 O1 85.61(16) 1_565 .
O3 Lu2 O1 57.74(15) . .
O7 Lu2 O1 145.60(15) 1_565 .
O24 Lu2 O1 80.4(2) . .
O15 Lu2 O1 73.1(2) . .
O14 Lu2 O1 117.0(2) . .
O3 Lu2 B3 113.30(19) 2_577 1_565
O8 Lu2 B3 30.08(19) 1_565 1_565
O3 Lu2 B3 173.26(19) . 1_565
O7 Lu2 B3 30.02(19) 1_565 1_565
O24 Lu2 B3 86.8(2) . 1_565
O15 Lu2 B3 91.8(3) . 1_565
O14 Lu2 B3 97.1(3) . 1_565
O1 Lu2 B3 115.62(19) . 1_565
O3 Lu2 N2 102.1(2) 2_577 .
O8 Lu2 N2 95.9(2) 1_565 .
O3 Lu2 N2 87.3(2) . .
O7 Lu2 N2 91.2(2) 1_565 .
O24 Lu2 N2 175.6(3) . .
O15 Lu2 N2 26.1(3) . .
O14 Lu2 N2 26.4(3) . .
O1 Lu2 N2 95.2(2) . .
B3 Lu2 N2 94.7(2) 1_565 .
O3 Lu2 B1 98.79(18) 2_577 .
O8 Lu2 B1 115.51(18) 1_565 .
O3 Lu2 B1 27.84(17) . .
O7 Lu2 B1 175.49(18) 1_565 .
O24 Lu2 B1 86.1(2) . .
O15 Lu2 B1 78.1(3) . .
O14 Lu2 B1 102.2(3) . .
O1 Lu2 B1 29.94(17) . .
B3 Lu2 B1 145.5(2) 1_565 .
N2 Lu2 B1 90.2(2) . .
O3 Lu2 Lu2 36.90(12) 2_577 2_577
O8 Lu2 Lu2 168.22(15) 1_565 2_577
O3 Lu2 Lu2 35.50(11) . 2_577
O7 Lu2 Lu2 121.70(12) 1_565 2_577
O24 Lu2 Lu2 84.91(16) . 2_577
O15 Lu2 Lu2 109.34(19) . 2_577
O14 Lu2 Lu2 80.7(2) . 2_577
O1 Lu2 Lu2 91.28(10) . 2_577
B3 Lu2 Lu2 150.06(15) 1_565 2_577
N2 Lu2 Lu2 95.66(15) . 2_577
B1 Lu2 Lu2 62.36(13) . 2_577
O9 Lu3 O4 146.01(17) 2_566 .
O9 Lu3 O9 73.13(19) 2_566 .
O4 Lu3 O9 138.74(17) . .
O9 Lu3 O25 93.9(2) 2_566 .
O4 Lu3 O25 83.0(2) . .
O9 Lu3 O25 81.2(2) . .
O9 Lu3 O5 85.80(16) 2_566 .
O4 Lu3 O5 60.22(17) . .
O9 Lu3 O5 152.25(17) . .
O25 Lu3 O5 82.4(2) . .
O9 Lu3 O18 89.4(3) 2_566 .
O4 Lu3 O18 107.4(3) . .
O9 Lu3 O18 76.4(2) . .
O25 Lu3 O18 155.4(2) . .
O5 Lu3 O18 122.1(2) . .
O9 Lu3 O17 92.9(3) 2_566 .
O4 Lu3 O17 76.6(3) . .
O9 Lu3 O17 126.3(2) . .
O25 Lu3 O17 152.4(2) . .
O5 Lu3 O17 71.4(2) . .
O18 Lu3 O17 51.2(3) . .
O9 Lu3 O6 130.62(15) 2_566 .
O4 Lu3 O6 82.82(16) . .
O9 Lu3 O6 57.68(15) . .
O25 Lu3 O6 83.4(2) . .
O5 Lu3 O6 141.66(16) . .
O18 Lu3 O6 76.1(2) . .
O17 Lu3 O6 111.8(3) . .
O9 Lu3 B2 116.0(2) 2_566 .
O4 Lu3 B2 30.10(19) . .
O9 Lu3 B2 163.8(2) . .
O25 Lu3 B2 84.7(2) . .
O5 Lu3 B2 30.40(19) . .
O18 Lu3 B2 115.7(3) . .
O17 Lu3 B2 68.4(3) . .
O6 Lu3 B2 112.83(19) . .
O9 Lu3 B4 100.69(18) 2_566 .
O4 Lu3 B4 112.34(18) . .
O9 Lu3 B4 27.78(17) . .
O25 Lu3 B4 82.6(2) . .
O5 Lu3 B4 164.0(2) . .
O18 Lu3 B4 72.9(2) . .
O17 Lu3 B4 122.3(3) . .
O6 Lu3 B4 29.95(17) . .
B2 Lu3 B4 141.8(2) . .
O9 Lu3 N3 91.5(2) 2_566 .
O4 Lu3 N3 91.9(2) . .
O9 Lu3 N3 101.5(2) . .
O25 Lu3 N3 174.5(2) . .
O5 Lu3 N3 96.8(2) . .
O18 Lu3 N3 25.6(2) . .
O17 Lu3 N3 25.6(2) . .
O6 Lu3 N3 94.0(2) . .
B2 Lu3 N3 91.9(2) . .
B4 Lu3 N3 97.6(2) . .
O9 Lu3 Lu3 37.27(12) 2_566 2_566
O4 Lu3 Lu3 169.50(15) . 2_566
O9 Lu3 Lu3 35.86(11) . 2_566
O25 Lu3 Lu3 86.84(16) . 2_566
O5 Lu3 Lu3 121.01(11) . 2_566
O18 Lu3 Lu3 81.1(2) . 2_566
O17 Lu3 Lu3 113.9(2) . 2_566
O6 Lu3 Lu3 93.45(10) . 2_566
B2 Lu3 Lu3 151.12(16) . 2_566
B4 Lu3 Lu3 63.50(13) . 2_566
N3 Lu3 Lu3 98.17(16) . 2_566
O5 Lu4 O8 95.34(18) . 1_565
O5 Lu4 O10 172.5(2) . 1_565
O8 Lu4 O10 82.31(18) 1_565 1_565
O5 Lu4 O10 102.82(17) . 2_566
O8 Lu4 O10 149.6(2) 1_565 2_566
O10 Lu4 O10 76.50(19) 1_565 2_566
O5 Lu4 O26 87.3(2) . .
O8 Lu4 O26 79.4(2) 1_565 .
O10 Lu4 O26 85.2(2) 1_565 .
O10 Lu4 O26 77.3(2) 2_566 .
O5 Lu4 O21 84.8(3) . .
O8 Lu4 O21 128.3(3) 1_565 .
O10 Lu4 O21 102.3(3) 1_565 .
O10 Lu4 O21 78.1(2) 2_566 .
O26 Lu4 O21 151.8(2) . .
O5 Lu4 O20 98.2(3) . .
O8 Lu4 O20 76.2(3) 1_565 .
O10 Lu4 O20 88.3(3) 1_565 .
O10 Lu4 O20 124.0(3) 2_566 .
O26 Lu4 O20 155.4(3) . .
O21 Lu4 O20 52.8(3) . .
O5 Lu4 N4 91.5(2) . .
O8 Lu4 N4 102.5(3) 1_565 .
O10 Lu4 N4 96.0(2) 1_565 .
O10 Lu4 N4 101.2(2) 2_566 .
O26 Lu4 N4 177.9(2) . .
O21 Lu4 N4 26.2(3) . .
O20 Lu4 N4 26.7(3) . .
O5 Lu4 Lu4 140.46(12) . 2_576
O8 Lu4 Lu4 117.75(14) 1_565 2_576
O10 Lu4 Lu4 38.37(12) 1_565 2_576
O10 Lu4 Lu4 38.13(12) 2_566 2_576
O26 Lu4 Lu4 78.86(17) . 2_576
O21 Lu4 Lu4 90.18(19) . 2_576
O20 Lu4 Lu4 109.8(2) . 2_576
N4 Lu4 Lu4 100.95(17) . 2_576
O5 Lu4 N2 57.36(17) . 1_655
O8 Lu4 N2 88.08(18) 1_565 1_655
O10 Lu4 N2 129.45(18) 1_565 1_655
O10 Lu4 N2 122.25(17) 2_566 1_655
O26 Lu4 N2 141.34(19) . 1_655
O21 Lu4 N2 49.1(2) . 1_655
O20 Lu4 N2 41.4(2) . 1_655
N4 Lu4 N2 38.35(19) . 1_655
Lu4 Lu4 N2 138.09(9) 2_576 1_655
O5 Lu4 N4 122.30(17) . 2_576
O8 Lu4 N4 101.92(19) 1_565 2_576
O10 Lu4 N4 51.74(17) 1_565 2_576
O10 Lu4 N4 47.70(18) 2_566 2_576
O26 Lu4 N4 44.26(19) . 2_576
O21 Lu4 N4 121.5(2) . 2_576
O20 Lu4 N4 139.3(2) . 2_576
N4 Lu4 N4 135.58(12) . 2_576
Lu4 Lu4 N4 34.63(10) 2_576 2_576
N2 Lu4 N4 169.87(16) 1_655 2_576
O5 Lu4 N3 43.56(16) . .
O8 Lu4 N3 105.35(18) 1_565 .
O10 Lu4 N3 130.13(17) 1_565 .
O10 Lu4 N3 73.60(16) 2_566 .
O26 Lu4 N3 49.95(18) . .
O21 Lu4 N3 109.3(2) . .
O20 Lu4 N3 141.6(2) . .
N4 Lu4 N3 128.26(19) . .
Lu4 Lu4 N3 103.24(9) 2_576 .
N2 Lu4 N3 100.30(13) 1_655 .
N4 Lu4 N3 78.75(13) 2_576 .
O2 B1 O3 125.7(6) . .
O2 B1 O1 122.9(6) . .
O3 B1 O1 111.4(6) . .
O2 B1 Lu2 176.3(6) . .
O3 B1 Lu2 51.9(3) . .
O1 B1 Lu2 59.6(3) . .
O2 B1 N2 132.2(5) . .
O3 B1 N2 60.0(4) . .
O1 B1 N2 75.2(4) . .
Lu2 B1 N2 44.59(16) . .
O2 B1 N1 81.0(5) . 1_455
O3 B1 N1 83.6(5) . 1_455
O1 B1 N1 107.1(5) . 1_455
Lu2 B1 N1 95.6(2) . 1_455
N2 B1 N1 51.4(2) . 1_455
O2 B1 N1 57.2(4) . .
O3 B1 N1 139.1(5) . .
O1 B1 N1 80.9(4) . .
Lu2 B1 N1 126.6(3) . .
N2 B1 N1 154.7(2) . .
N1 B1 N1 131.7(3) 1_455 .
O2 B1 N1 50.4(4) . 2_567
O3 B1 N1 86.1(4) . 2_567
O1 B1 N1 143.2(5) . 2_567
Lu2 B1 N1 125.8(3) . 2_567
N2 B1 N1 87.6(2) . 2_567
N1 B1 N1 40.7(2) 1_455 2_567
N1 B1 N1 107.5(2) . 2_567
O2 B1 N2 105.2(4) . 2_577
O3 B1 N2 50.8(4) . 2_577
O1 B1 N2 110.7(4) . 2_577
Lu2 B1 N2 75.54(18) . 2_577
N2 B1 N2 107.56(19) . 2_577
N1 B1 N2 128.5(3) 1_455 2_577
N1 B1 N2 88.3(2) . 2_577
N1 B1 N2 105.4(2) 2_567 2_577
O2 B1 N2 100.2(4) . 1_655
O3 B1 N2 112.2(5) . 1_655
O1 B1 N2 53.6(4) . 1_655
Lu2 B1 N2 83.5(2) . 1_655
N2 B1 N2 122.1(2) . 1_655
N1 B1 N2 157.9(2) 1_455 1_655
N1 B1 N2 43.16(17) . 1_655
N1 B1 N2 149.9(2) 2_567 1_655
N2 B1 N2 72.8(2) 2_577 1_655
O4 B2 O5 115.7(6) . .
O4 B2 O1 123.7(6) . .
O5 B2 O1 120.5(6) . .
O4 B2 Lu3 56.9(3) . .
O5 B2 Lu3 59.6(3) . .
O1 B2 Lu3 169.3(6) . .
O4 B2 N3 68.0(4) . .
O5 B2 N3 75.9(4) . .
O1 B2 N3 123.5(5) . .
Lu3 B2 N3 45.88(17) . .
O4 B2 N2 98.3(5) . 1_655
O5 B2 N2 83.6(4) . 1_655
O1 B2 N2 90.1(4) . 1_655
Lu3 B2 N2 100.4(3) . 1_655
N3 B2 N2 146.2(3) . 1_655
O4 B2 N1 51.3(4) . .
O5 B2 N1 120.0(5) . .
O1 B2 N1 99.5(4) . .
Lu3 B2 N1 88.7(2) . .
N3 B2 N1 118.6(3) . .
N2 B2 N1 51.3(2) 1_655 .
O4 B2 N4 123.8(5) . .
O5 B2 N4 42.6(4) . .
O1 B2 N4 99.9(4) . .
Lu3 B2 N4 86.7(2) . .
N3 B2 N4 117.8(2) . .
N2 B2 N4 43.40(17) 1_655 .
N1 B2 N4 91.5(2) . .
O4 B2 N2 128.1(5) . .
O5 B2 N2 96.9(4) . .
O1 B2 N2 43.4(4) . .
Lu3 B2 N2 126.5(3) . .
N3 B2 N2 83.9(2) . .
N2 B2 N2 125.7(3) 1_655 .
N1 B2 N2 139.7(2) . .
N4 B2 N2 107.7(2) . .
O4 B2 N1 88.1(4) . 1_455
O5 B2 N1 125.3(5) . 1_455
O1 B2 N1 57.8(4) . 1_455
Lu3 B2 N1 112.6(3) . 1_455
N3 B2 N1 68.8(2) . 1_455
N2 B2 N1 143.9(2) 1_655 1_455
N1 B2 N1 113.4(2) . 1_455
N4 B2 N1 148.0(2) . 1_455
N2 B2 N1 40.36(16) . 1_455
O7 B3 O8 115.1(6) . .
O7 B3 O6 120.7(6) . .
O8 B3 O6 124.2(6) . .
O7 B3 Lu2 57.9(3) . 1_545
O8 B3 Lu2 57.2(3) . 1_545
O6 B3 Lu2 178.6(5) . 1_545
O7 B3 N4 86.8(5) . 1_445
O8 B3 N4 91.3(5) . 1_445
O6 B3 N4 90.0(4) . 1_445
Lu2 B3 N4 90.0(2) 1_545 1_445
O7 B3 N2 63.7(4) . 1_545
O8 B3 N2 69.3(4) . 1_545
O6 B3 N2 136.1(5) . 1_545
Lu2 B3 N2 43.83(16) 1_545 1_545
N4 B3 N2 46.21(18) 1_445 1_545
O7 B3 N1 60.6(4) . .
O8 B3 N1 124.9(5) . .
O6 B3 N1 85.8(4) . .
Lu2 B3 N1 93.2(2) 1_545 .
N4 B3 N1 138.2(3) 1_445 .
N2 B3 N1 122.7(2) 1_545 .
O7 B3 N4 132.8(5) . 1_545
O8 B3 N4 50.0(4) . 1_545
O6 B3 N4 90.4(4) . 1_545
Lu2 B3 N4 90.6(2) 1_545 1_545
N4 B3 N4 131.1(3) 1_445 1_545
N2 B3 N4 118.7(2) 1_545 1_545
N1 B3 N4 90.6(2) . 1_545
O7 B3 N3 88.2(4) . .
O8 B3 N3 134.7(5) . .
O6 B3 N3 49.0(4) . .
Lu2 B3 N3 130.3(3) 1_545 .
N4 B3 N3 49.63(18) 1_445 .
N2 B3 N3 90.5(2) 1_545 .
N1 B3 N3 100.3(2) . .
N4 B3 N3 136.2(2) 1_545 .
O10 B4 O9 125.1(6) . .
O10 B4 O6 122.5(6) . .
O9 B4 O6 112.3(5) . .
O10 B4 Lu3 174.4(5) . .
O9 B4 Lu3 51.6(3) . .
O6 B4 Lu3 60.9(3) . .
O10 B4 N3 87.3(4) . 1_655
O9 B4 N3 82.6(4) . 1_655
O6 B4 N3 101.5(4) . 1_655
Lu3 B4 N3 96.4(2) . 1_655
O10 B4 N3 134.5(5) . .
O9 B4 N3 68.0(4) . .
O6 B4 N3 65.4(4) . .
Lu3 B4 N3 41.30(14) . .
N3 B4 N3 137.5(3) 1_655 .
O10 B4 N4 57.4(4) . 2_566
O9 B4 N4 91.8(4) . 2_566
O6 B4 N4 124.5(5) . 2_566
Lu3 B4 N4 117.1(2) . 2_566
N3 B4 N4 131.8(2) 1_655 2_566
N3 B4 N4 80.9(2) . 2_566
O10 B4 N4 48.7(4) . 1_545
O9 B4 N4 130.1(5) . 1_545
O6 B4 N4 95.3(4) . 1_545
Lu3 B4 N4 136.8(3) . 1_545
N3 B4 N4 50.57(18) 1_655 1_545
N3 B4 N4 159.2(2) . 1_545
N4 B4 N4 106.08(19) 2_566 1_545
O10 B4 N3 101.0(4) . 2_566
O9 B4 N3 41.0(4) . 2_566
O6 B4 N3 124.8(4) . 2_566
Lu3 B4 N3 79.02(19) . 2_566
N3 B4 N3 44.5(2) 1_655 2_566
N3 B4 N3 108.10(19) . 2_566
N4 B4 N3 106.49(19) 2_566 2_566
N4 B4 N3 89.06(19) 1_545 2_566
O10 B4 N4 92.8(4) . 1_445
O9 B4 N4 112.6(4) . 1_445
O6 B4 N4 62.3(4) . 1_445
Lu3 B4 N4 85.1(2) . 1_445
N3 B4 N4 160.5(2) 1_655 1_445
N3 B4 N4 48.26(17) . 1_445
N4 B4 N4 62.3(2) 2_566 1_445
N4 B4 N4 117.0(2) 1_545 1_445
N3 B4 N4 153.2(2) 2_566 1_445
O13 N1 O12 122.5(13) . .
O13 N1 O11 122.2(13) . .
O12 N1 O11 115.2(9) . .
O13 N1 Lu1 177.8(10) . .
O12 N1 Lu1 58.6(5) . .
O11 N1 Lu1 56.8(5) . .
O13 N1 O13 101.0(8) . 2_667
O12 N1 O13 82.0(7) . 2_667
O11 N1 O13 83.9(7) . 2_667
Lu1 N1 O13 80.9(3) . 2_667
O13 N1 N1 78.5(8) . 2_667
O12 N1 N1 94.1(7) . 2_667
O11 N1 N1 95.8(7) . 2_667
Lu1 N1 N1 103.4(4) . 2_667
O13 N1 N1 22.5(3) 2_667 2_667
O13 N1 O16 85.1(8) . 1_655
O12 N1 O16 69.6(6) . 1_655
O11 N1 O16 118.4(7) . 1_655
Lu1 N1 O16 93.7(3) . 1_655
O13 N1 O16 149.3(5) 2_667 1_655
N1 N1 O16 145.6(6) 2_667 1_655
O13 N1 O12 67.7(7) . 2_667
O12 N1 O12 115.8(6) . 2_667
O11 N1 O12 86.2(6) . 2_667
Lu1 N1 O12 113.7(3) . 2_667
O13 N1 O12 38.5(3) 2_667 2_667
N1 N1 O12 21.7(3) 2_667 2_667
O16 N1 O12 150.9(4) 1_655 2_667
O13 N1 O4 139.6(8) . .
O12 N1 O4 66.2(5) . .
O11 N1 O4 67.4(5) . .
Lu1 N1 O4 38.55(14) . .
O13 N1 O4 119.3(4) 2_667 .
N1 N1 O4 141.8(5) 2_667 .
O16 N1 O4 59.8(2) 1_655 .
O12 N1 O4 149.3(3) 2_667 .
O13 N1 O11 68.0(8) . 2_667
O12 N1 O11 84.6(6) . 2_667
O11 N1 O11 117.3(6) . 2_667
Lu1 N1 O11 114.1(3) . 2_667
O13 N1 O11 38.2(3) 2_667 2_667
N1 N1 O11 21.5(3) 2_667 2_667
O16 N1 O11 124.2(4) 1_655 2_667
O12 N1 O11 36.4(2) 2_667 2_667
O4 N1 O11 147.6(4) . 2_667
O16 N2 O15 122.0(10) . .
O16 N2 O14 123.0(10) . .
O15 N2 O14 114.9(7) . .
O16 N2 Lu2 178.1(7) . .
O15 N2 Lu2 57.0(4) . .
O14 N2 Lu2 58.0(4) . .
O16 N2 O22 93.1(6) . 1_455
O15 N2 O22 79.1(5) . 1_455
O14 N2 O22 96.4(6) . 1_455
Lu2 N2 O22 85.1(3) . 1_455
O16 N2 N4 70.6(6) . 1_455
O15 N2 N4 92.8(5) . 1_455
O14 N2 N4 106.8(6) . 1_455
Lu2 N2 N4 107.6(3) . 1_455
O22 N2 N4 22.5(2) 1_455 1_455
O16 N2 O13 90.5(7) . 1_455
O15 N2 O13 70.7(6) . 1_455
O14 N2 O13 109.5(6) . 1_455
Lu2 N2 O13 90.6(3) . 1_455
O22 N2 O13 146.3(5) 1_455 1_455
N4 N2 O13 143.7(4) 1_455 1_455
O16 N2 O20 61.8(6) . 1_455
O15 N2 O20 114.5(5) . 1_455
O14 N2 O20 94.6(6) . 1_455
Lu2 N2 O20 116.8(3) . 1_455
O22 N2 O20 38.6(3) 1_455 1_455
N4 N2 O20 21.7(2) 1_455 1_455
O13 N2 O20 150.7(4) 1_455 1_455
O16 N2 N1 71.0(6) . 1_455
O15 N2 N1 84.9(6) . 1_455
O14 N2 N1 116.9(6) . 1_455
Lu2 N2 N1 110.2(3) . 1_455
O22 N2 N1 146.7(4) 1_455 1_455
N4 N2 N1 132.8(4) 1_455 1_455
O13 N2 N1 19.8(2) 1_455 1_455
O20 N2 N1 132.4(3) 1_455 1_455
O16 N2 O12 61.1(6) . 1_455
O15 N2 O12 105.5(6) . 1_455
O14 N2 O12 105.6(6) . 1_455
Lu2 N2 O12 120.6(3) . 1_455
O22 N2 O12 152.4(3) 1_455 1_455
N4 N2 O12 131.1(3) 1_455 1_455
O13 N2 O12 37.0(3) 1_455 1_455
O20 N2 O12 121.4(3) 1_455 1_455
N1 N2 O12 20.7(2) 1_455 1_455
O19 N3 O17 122.7(9) . .
O19 N3 O18 122.0(9) . .
O17 N3 O18 115.1(8) . .
O19 N3 Lu3 175.7(7) . .
O17 N3 Lu3 59.1(5) . .
O18 N3 Lu3 56.0(5) . .
O19 N3 O19 87.8(6) . 2_466
O17 N3 O19 81.6(6) . 2_466
O18 N3 O19 95.7(6) . 2_466
Lu3 N3 O19 88.6(3) . 2_466
O19 N3 N3 66.3(6) . 2_466
O17 N3 N3 93.8(7) . 2_466
O18 N3 N3 106.6(7) . 2_466
Lu3 N3 N3 110.1(3) . 2_466
O19 N3 N3 21.57(19) 2_466 2_466
O19 N3 O25 53.1(6) . 1_455
O17 N3 O25 69.6(5) . 1_455
O18 N3 O25 174.1(6) . 1_455
Lu3 N3 O25 128.7(3) . 1_455
O19 N3 O25 81.3(3) 2_466 1_455
N3 N3 O25 68.9(3) 2_466 1_455
O19 N3 O26 51.6(6) . 2_466
O17 N3 O26 165.4(7) . 2_466
O18 N3 O26 71.0(5) . 2_466
Lu3 N3 O26 125.5(3) . 2_466
O19 N3 O26 84.6(3) 2_466 2_466
N3 N3 O26 71.7(3) 2_466 2_466
O25 N3 O26 103.5(2) 1_455 2_466
O19 N3 O20 63.4(6) . 1_445
O17 N3 O20 125.2(7) . 1_445
O18 N3 O20 88.4(6) . 1_445
Lu3 N3 O20 119.3(3) . 1_445
O19 N3 O20 147.8(3) 2_466 1_445
N3 N3 O20 127.6(4) 2_466 1_445
O25 N3 O20 91.5(2) 1_455 1_445
O26 N3 O20 66.5(2) 2_466 1_445
O19 N3 O17 56.3(6) . 2_466
O17 N3 O17 113.8(6) . 2_466
O18 N3 O17 96.7(6) . 2_466
Lu3 N3 O17 119.5(3) . 2_466
O19 N3 O17 36.6(2) 2_466 2_466
N3 N3 O17 20.0(2) 2_466 2_466
O25 N3 O17 77.8(2) 1_455 2_466
O26 N3 O17 51.7(2) 2_466 2_466
O20 N3 O17 111.3(3) 1_445 2_466
O22 N4 O21 122.9(11) . .
O22 N4 O20 121.2(10) . .
O21 N4 O20 115.8(8) . .
O22 N4 Lu4 177.6(7) . .
O21 N4 Lu4 57.6(5) . .
O20 N4 Lu4 58.2(5) . .
O22 N4 O16 91.9(7) . 1_655
O21 N4 O16 94.8(6) . 1_655
O20 N4 O16 80.7(6) . 1_655
Lu4 N4 O16 85.6(3) . 1_655
O22 N4 N2 69.5(6) . 1_655
O21 N4 N2 108.2(6) . 1_655
O20 N4 N2 91.2(6) . 1_655
Lu4 N4 N2 108.1(3) . 1_655
O16 N4 N2 22.5(2) 1_655 1_655
O22 N4 O18 63.3(6) . 1_665
O21 N4 O18 114.5(6) . 1_665
O20 N4 O18 95.4(6) . 1_665
Lu4 N4 O18 118.9(3) . 1_665
O16 N4 O18 148.6(4) 1_655 1_665
N2 N4 O18 128.2(3) 1_655 1_665
O22 N4 O15 57.7(6) . 1_655
O21 N4 O15 99.1(6) . 1_655
O20 N4 O15 112.3(6) . 1_655
Lu4 N4 O15 120.1(3) . 1_655
O16 N4 O15 38.2(2) 1_655 1_655
N2 N4 O15 21.1(2) 1_655 1_655
O18 N4 O15 120.9(3) 1_665 1_655
O22 N4 O19 95.8(7) . 1_665
O21 N4 O19 110.1(6) . 1_665
O20 N4 O19 65.0(6) . 1_665
Lu4 N4 O19 86.1(2) . 1_665
O16 N4 O19 143.7(4) 1_655 1_665
N2 N4 O19 140.9(4) 1_655 1_665
O18 N4 O19 35.71(19) 1_665 1_665
O15 N4 O19 148.7(3) 1_655 1_665
O22 N4 O5 141.3(7) . .
O21 N4 O5 55.9(5) . .
O20 N4 O5 73.1(5) . .
Lu4 N4 O5 36.57(13) . .
O16 N4 O5 52.7(2) 1_655 .
N2 N4 O5 74.8(2) 1_655 .
O18 N4 O5 155.4(3) 1_665 .
O15 N4 O5 83.7(2) 1_655 .
O19 N4 O5 121.8(3) 1_665 .
B2 O1 B1 128.2(5) . .
B2 O1 Lu2 140.8(4) . .
B1 O1 Lu2 90.5(4) . .
B2 O1 N2 122.4(4) . .
B1 O1 N2 84.2(4) . .
Lu2 O1 N2 46.00(15) . .
B2 O1 N2 70.8(4) . 1_655
B1 O1 N2 110.9(4) . 1_655
Lu2 O1 N2 104.39(19) . 1_655
N2 O1 N2 148.3(3) . 1_655
B2 O1 N1 62.8(4) . .
B1 O1 N1 81.1(4) . .
Lu2 O1 N1 141.8(2) . .
N2 O1 N1 163.1(2) . .
N2 O1 N1 46.95(17) 1_655 .
B2 O1 N1 107.6(5) . 1_455
B1 O1 N1 56.2(4) . 1_455
Lu2 O1 N1 87.37(19) . 1_455
N2 O1 N1 47.04(18) . 1_455
N2 O1 N1 163.17(18) 1_655 1_455
N1 O1 N1 116.8(2) . 1_455
B2 O1 N3 42.8(4) . .
B1 O1 N3 112.6(4) . .
Lu2 O1 N3 122.68(19) . .
N2 O1 N3 83.44(18) . .
N2 O1 N3 113.47(18) 1_655 .
N1 O1 N3 94.70(19) . .
N1 O1 N3 67.82(18) 1_455 .
B2 O1 N4 63.8(4) . .
B1 O1 N4 147.8(5) . .
Lu2 O1 N4 87.36(16) . .
N2 O1 N4 115.89(18) . .
N2 O1 N4 39.68(14) 1_655 .
N1 O1 N4 80.95(17) . .
N1 O1 N4 155.45(19) 1_455 .
N3 O1 N4 95.29(16) . .
B1 O2 Lu1 126.2(4) . 2_567
B1 O2 Lu1 129.1(4) . .
Lu1 O2 Lu1 103.84(19) 2_567 .
B1 O2 N1 114.2(5) . 2_567
Lu1 O2 N1 45.13(17) 2_567 2_567
Lu1 O2 N1 107.4(2) . 2_567
B1 O2 N1 106.3(5) . .
Lu1 O2 N1 105.7(2) 2_567 .
Lu1 O2 N1 43.73(19) . .
N1 O2 N1 139.22(16) 2_567 .
B1 O2 N1 80.1(5) . 1_455
Lu1 O2 N1 88.7(2) 2_567 1_455
Lu1 O2 N1 113.0(2) . 1_455
N1 O2 N1 45.0(2) 2_567 1_455
N1 O2 N1 154.5(3) . 1_455
B1 O2 N2 36.3(4) . .
Lu1 O2 N2 115.97(18) 2_567 .
Lu1 O2 N2 130.08(19) . .
N1 O2 N2 83.35(18) 2_567 .
N1 O2 N2 136.07(19) . .
N1 O2 N2 43.94(17) 1_455 .
B1 O3 Lu2 146.3(4) . 2_577
B1 O3 Lu2 100.3(4) . .
Lu2 O3 Lu2 107.60(19) 2_577 .
B1 O3 N2 100.7(4) . .
Lu2 O3 N2 111.2(2) 2_577 .
Lu2 O3 N2 52.70(16) . .
B1 O3 N2 113.8(5) . 2_577
Lu2 O3 N2 44.60(16) 2_577 2_577
Lu2 O3 N2 97.81(19) . 2_577
N2 O3 N2 138.88(15) . 2_577
B1 O3 N1 77.6(4) . 1_455
Lu2 O3 N1 112.5(2) 2_577 1_455
Lu2 O3 N1 104.1(2) . 1_455
N2 O3 N1 53.56(19) . 1_455
N2 O3 N1 153.1(2) 2_577 1_455
B1 O3 N1 77.3(4) . 2_567
Lu2 O3 N1 90.53(19) 2_577 2_567
Lu2 O3 N1 143.8(2) . 2_567
N2 O3 N1 91.8(2) . 2_567
N2 O3 N1 116.41(19) 2_577 2_567
N1 O3 N1 39.8(2) 1_455 2_567
B2 O4 Lu1 131.4(4) . .
B2 O4 Lu3 93.0(4) . .
Lu1 O4 Lu3 135.7(2) . .
B2 O4 N1 110.7(5) . .
Lu1 O4 N1 55.45(19) . .
Lu3 O4 N1 115.8(3) . .
B2 O4 N3 92.3(4) . .
Lu1 O4 N3 116.1(2) . .
Lu3 O4 N3 50.70(17) . .
N1 O4 N3 154.9(3) . .
B2 O4 N2 64.2(4) . 1_655
Lu1 O4 N2 102.3(2) . 1_655
Lu3 O4 N2 97.63(19) . 1_655
N1 O4 N2 51.2(2) . 1_655
N3 O4 N2 141.2(2) . 1_655
B2 O5 Lu4 141.6(4) . .
B2 O5 Lu3 90.0(4) . .
Lu4 O5 Lu3 127.6(2) . .
B2 O5 N4 122.6(5) . .
Lu4 O5 N4 51.91(17) . .
Lu3 O5 N4 117.1(2) . .
B2 O5 N3 84.3(4) . .
Lu4 O5 N3 114.1(2) . .
Lu3 O5 N3 47.03(15) . .
N4 O5 N3 151.4(2) . .
B2 O5 N2 77.3(4) . 1_655
Lu4 O5 N2 96.7(2) . 1_655
Lu3 O5 N2 105.7(2) . 1_655
N4 O5 N2 47.98(18) . 1_655
N3 O5 N2 147.3(2) . 1_655
B2 O5 N1 46.2(4) . .
Lu4 O5 N1 141.6(2) . .
Lu3 O5 N1 74.57(18) . .
N4 O5 N1 91.0(2) . .
N3 O5 N1 103.65(19) . .
N2 O5 N1 44.84(17) 1_655 .
B2 O5 N2 67.9(4) . .
Lu4 O5 N2 81.76(16) . .
Lu3 O5 N2 125.4(2) . .
N4 O5 N2 116.9(2) . .
N3 O5 N2 80.37(18) . .
N2 O5 N2 116.1(2) 1_655 .
N1 O5 N2 112.32(17) . .
B3 O6 B4 127.3(5) . .
B3 O6 Lu3 143.2(4) . .
B4 O6 Lu3 89.1(4) . .
B3 O6 N3 115.3(4) . .
B4 O6 N3 95.4(4) . .
Lu3 O6 N3 46.68(14) . .
B3 O6 N4 70.6(4) . 1_445
B4 O6 N4 100.5(4) . 1_445
Lu3 O6 N4 100.40(18) . 1_445
N3 O6 N4 53.76(17) . 1_445
B3 O6 N1 75.8(4) . .
B4 O6 N1 132.5(4) . .
Lu3 O6 N1 83.06(17) . .
N3 O6 N1 111.7(2) . .
N4 O6 N1 127.0(2) 1_445 .
B3 O6 N3 110.7(4) . 1_655
B4 O6 N3 61.1(4) . 1_655
Lu3 O6 N3 90.46(16) . 1_655
N3 O6 N3 133.3(2) . 1_655
N4 O6 N3 158.7(2) 1_445 1_655
N1 O6 N3 72.15(18) . 1_655
B3 O6 N4 72.7(4) . 1_545
B4 O6 N4 67.7(4) . 1_545
Lu3 O6 N4 136.16(19) . 1_545
N3 O6 N4 161.35(19) . 1_545
N4 O6 N4 119.5(2) 1_445 1_545
N1 O6 N4 86.35(19) . 1_545
N3 O6 N4 45.95(15) 1_655 1_545
B3 O7 Lu1 132.8(5) . .
B3 O7 Lu2 92.1(4) . 1_545
Lu1 O7 Lu2 129.5(2) . 1_545
B3 O7 N2 97.0(4) . 1_545
Lu1 O7 N2 125.4(2) . 1_545
Lu2 O7 N2 50.27(17) 1_545 1_545
B3 O7 N1 101.6(5) . .
Lu1 O7 N1 45.9(2) . .
Lu2 O7 N1 114.4(2) 1_545 .
N2 O7 N1 156.5(2) 1_545 .
B3 O7 N4 74.3(5) . 1_445
Lu1 O7 N4 117.8(2) . 1_445
Lu2 O7 N4 92.5(2) 1_545 1_445
N2 O7 N4 47.21(17) 1_545 1_445
N1 O7 N4 153.1(2) . 1_445
B3 O7 N3 75.7(4) . .
Lu1 O7 N3 81.71(17) . .
Lu2 O7 N3 140.2(2) 1_545 .
N2 O7 N3 93.13(19) 1_545 .
N1 O7 N3 105.17(19) . .
N4 O7 N3 47.88(16) 1_445 .
B3 O8 Lu4 131.3(4) . 1_545
B3 O8 Lu2 92.7(4) . 1_545
Lu4 O8 Lu2 135.7(2) 1_545 1_545
B3 O8 N2 91.2(4) . 1_545
Lu4 O8 N2 122.8(2) 1_545 1_545
Lu2 O8 N2 47.62(16) 1_545 1_545
B3 O8 N4 114.6(5) . 1_545
Lu4 O8 N4 44.99(18) 1_545 1_545
Lu2 O8 N4 119.1(2) 1_545 1_545
N2 O8 N4 152.8(2) 1_545 1_545
B3 O8 N4 70.2(4) . 1_445
Lu4 O8 N4 107.5(2) 1_545 1_445
Lu2 O8 N4 90.1(2) 1_545 1_445
N2 O8 N4 45.81(17) 1_545 1_445
N4 O8 N4 149.2(3) 1_545 1_445
B4 O9 Lu3 151.5(4) . 2_566
B4 O9 Lu3 100.7(4) . .
Lu3 O9 Lu3 106.87(18) 2_566 .
B4 O9 N3 124.9(4) . 2_566
Lu3 O9 N3 51.54(16) 2_566 2_566
Lu3 O9 N3 109.3(2) . 2_566
B4 O9 N3 93.7(4) . .
Lu3 O9 N3 100.59(19) 2_566 .
Lu3 O9 N3 44.62(15) . .
N3 O9 N3 139.54(15) 2_566 .
B4 O9 N3 78.7(4) . 1_655
Lu3 O9 N3 100.3(2) 2_566 1_655
Lu3 O9 N3 105.9(2) . 1_655
N3 O9 N3 49.4(2) 2_566 1_655
N3 O9 N3 148.1(2) . 1_655
B4 O9 N4 71.5(4) . 2_566
Lu3 O9 N4 86.39(17) 2_566 2_566
Lu3 O9 N4 125.3(2) . 2_566
N3 O9 N4 119.31(19) 2_566 2_566
N3 O9 N4 81.15(19) . 2_566
N3 O9 N4 124.00(19) 1_655 2_566
B4 O10 Lu4 131.1(4) . 1_545
B4 O10 Lu4 124.6(4) . 2_566
Lu4 O10 Lu4 103.50(19) 1_545 2_566
B4 O10 N4 115.8(4) . 1_545
Lu4 O10 N4 48.30(16) 1_545 1_545
Lu4 O10 N4 106.4(2) 2_566 1_545
B4 O10 N4 105.9(4) . 2_566
Lu4 O10 N4 102.0(2) 1_545 2_566
Lu4 O10 N4 45.02(17) 2_566 2_566
N4 O10 N4 138.21(16) 1_545 2_566
B4 O10 N3 74.6(4) . 1_655
Lu4 O10 N3 101.8(2) 1_545 1_655
Lu4 O10 N3 106.2(2) 2_566 1_655
N4 O10 N3 54.32(18) 1_545 1_655
N4 O10 N3 146.5(2) 2_566 1_655
B4 O10 N4 71.7(4) . 1_445
Lu4 O10 N4 86.59(17) 1_545 1_445
Lu4 O10 N4 108.5(2) 2_566 1_445
N4 O10 N4 128.1(2) 1_545 1_445
N4 O10 N4 63.5(2) 2_566 1_445
N3 O10 N4 141.18(19) 1_655 1_445
B4 O10 N3 63.8(4) . 2_566
Lu4 O10 N3 140.1(2) 1_545 2_566
Lu4 O10 N3 81.15(16) 2_566 2_566
N4 O10 N3 92.10(19) 1_545 2_566
N4 O10 N3 108.08(17) 2_566 2_566
N3 O10 N3 41.01(18) 1_655 2_566
N4 O10 N3 130.15(17) 1_445 2_566
N1 O13 N1 79.0(8) . 2_667
N1 O13 N2 95.0(8) . 1_655
N1 O13 N2 145.7(6) 2_667 1_655
N1 O13 N3 98.6(10) . 1_655
N1 O13 N3 125.9(5) 2_667 1_655
N2 O13 N3 88.3(3) 1_655 1_655
N1 O12 Lu1 94.9(6) . .
N1 O12 N1 64.2(6) . 2_667
Lu1 O12 N1 104.0(3) . 2_667
N1 O12 N2 79.5(6) . 1_655
Lu1 O12 N2 126.3(3) . 1_655
N1 O12 N2 119.9(3) 2_667 1_655
N1 O11 Lu1 96.8(6) . .
N1 O11 N1 62.7(6) . 2_667
Lu1 O11 N1 103.9(3) . 2_667
N1 O11 N2 36.5(5) . 1_655
Lu1 O11 N2 97.8(3) . 1_655
N1 O11 N2 98.0(3) 2_667 1_655
N1 O11 N3 103.4(6) . 1_655
Lu1 O11 N3 136.0(3) . 1_655
N1 O11 N3 120.1(3) 2_667 1_655
N2 O11 N3 77.9(2) 1_655 1_655
N2 O16 N4 86.8(6) . 1_455
N2 O16 N1 88.7(7) . 1_455
N4 O16 N1 151.5(5) 1_455 1_455
N2 O15 Lu2 96.9(5) . .
N2 O15 N4 66.0(5) . 1_455
Lu2 O15 N4 110.3(3) . 1_455
N2 O15 N1 75.0(5) . 1_455
Lu2 O15 N1 118.9(3) . 1_455
N4 O15 N1 119.6(3) 1_455 1_455
N2 O15 N3 137.7(6) . .
Lu2 O15 N3 124.1(3) . .
N4 O15 N3 103.9(2) 1_455 .
N1 O15 N3 76.1(2) 1_455 .
N2 O14 Lu2 95.7(5) . .
N2 O14 N4 54.4(5) . 1_455
Lu2 O14 N4 101.9(3) . 1_455
N2 O14 N1 47.8(5) . 1_455
Lu2 O14 N1 99.7(3) . 1_455
N4 O14 N1 100.3(2) 1_455 1_455
N2 O14 N2 120.6(5) . 2_477
Lu2 O14 N2 134.4(3) . 2_477
N4 O14 N2 121.1(2) 1_455 2_477
N1 O14 N2 87.7(2) 1_455 2_477
N3 O17 Lu3 95.3(6) . .
N3 O17 N3 66.2(6) . 2_466
Lu3 O17 N3 111.6(3) . 2_466
N3 O17 N4 34.1(5) . 1_445
Lu3 O17 N4 90.6(3) . 1_445
N3 O17 N4 99.4(2) 2_466 1_445
N3 O17 N1 105.0(6) . 1_455
Lu3 O17 N1 131.6(3) . 1_455
N3 O17 N1 116.8(3) 2_466 1_455
N4 O17 N1 83.4(2) 1_445 1_455
N3 O17 N2 136.0(6) . .
Lu3 O17 N2 127.8(3) . .
N3 O17 N2 100.0(2) 2_466 .
N4 O17 N2 124.7(3) 1_445 .
N1 O17 N2 41.84(17) 1_455 .
N3 O19 N3 92.2(6) . 2_466
N3 O19 N4 86.2(6) . 1_445
N3 O19 N4 147.2(4) 2_466 1_445
N3 O18 Lu3 98.4(6) . .
N3 O18 N4 91.7(6) . 1_445
Lu3 O18 N4 129.2(4) . 1_445
N3 O18 N3 55.3(6) . 2_466
Lu3 O18 N3 105.8(3) . 2_466
N4 O18 N3 120.4(3) 1_445 2_466
N3 O18 N4 138.6(6) . 2_566
Lu3 O18 N4 122.3(3) . 2_566
N4 O18 N4 69.7(3) 1_445 2_566
N3 O18 N4 101.8(2) 2_466 2_566
N4 O22 N2 88.0(7) . 1_655
N4 O22 N3 84.4(6) . 1_665
N2 O22 N3 141.8(5) 1_655 1_665
N4 O22 N4 86.5(7) . 2_676
N2 O22 N4 131.5(4) 1_655 2_676
N3 O22 N4 85.4(3) 1_665 2_676
N4 O21 Lu4 96.2(6) . .
N4 O21 N2 53.4(5) . 1_655
Lu4 O21 N2 102.0(3) . 1_655
N4 O21 N4 111.7(6) . 2_676
Lu4 O21 N4 133.2(3) . 2_676
N2 O21 N4 124.8(3) 1_655 2_676
N4 O21 N3 45.0(5) . 1_665
Lu4 O21 N3 93.6(3) . 1_665
N2 O21 N3 97.9(2) 1_655 1_665
N4 O21 N3 82.2(2) 2_676 1_665
N4 O21 N3 137.3(6) . 2_566
Lu4 O21 N3 125.0(3) . 2_566
N2 O21 N3 102.3(2) 1_655 2_566
N4 O21 N3 49.05(18) 2_676 2_566
N3 O21 N3 130.23(19) 1_665 2_566
N4 O20 Lu4 95.2(6) . .
N4 O20 N2 67.1(5) . 1_655
Lu4 O20 N2 111.0(3) . 1_655
N4 O20 N3 84.2(6) . 1_665
Lu4 O20 N3 118.7(3) . 1_665
N2 O20 N3 124.1(3) 1_655 1_665
Lu1 O23 N1 123.0(3) . 1_455
Lu1 O23 N3 106.9(3) . .
N1 O23 N3 90.6(2) 1_455 .
Lu1 O23 N4 122.1(3) . 1_445
N1 O23 N4 113.2(3) 1_455 1_445
N3 O23 N4 57.6(2) . 1_445
Lu1 O23 N1 101.4(3) . 2_567
N1 O23 N1 46.4(2) 1_455 2_567
N3 O23 N1 136.9(3) . 2_567
N4 O23 N1 128.4(3) 1_445 2_567
Lu1 O23 N2 102.4(2) . 1_545
N1 O23 N2 126.5(3) 1_455 1_545
N3 O23 N2 102.6(2) . 1_545
N4 O23 N2 46.02(18) 1_445 1_545
N1 O23 N2 102.3(2) 2_567 1_545
Lu1 O23 N1 6.14(14) . .
N1 O23 N1 124.4(3) 1_455 .
N3 O23 N1 100.8(2) . .
N4 O23 N1 118.8(2) 1_445 .
N1 O23 N1 106.7(2) 2_567 .
N2 O23 N1 103.9(2) 1_545 .
Lu2 O24 N2 127.6(3) . 1_655
Lu2 O24 N2 102.8(2) . 2_577
N2 O24 N2 100.1(2) 1_655 2_577
Lu2 O24 N1 118.1(3) . 2_677
N2 O24 N1 113.7(3) 1_655 2_677
N2 O24 N1 54.6(2) 2_577 2_677
Lu2 O24 N4 107.0(2) . .
N2 O24 N4 46.47(18) 1_655 .
N2 O24 N4 144.9(3) 2_577 .
N1 O24 N4 121.9(2) 2_677 .
Lu2 O24 N1 100.0(2) . 1_565
N2 O24 N1 123.7(2) 1_655 1_565
N2 O24 N1 96.1(2) 2_577 1_565
N1 O24 N1 43.4(2) 2_677 1_565
N4 O24 N1 96.5(2) . 1_565
Lu2 O24 N2 2.44(14) . .
N2 O24 N2 125.2(3) 1_655 .
N2 O24 N2 103.22(18) 2_577 .
N1 O24 N2 120.3(2) 2_677 .
N4 O24 N2 105.8(2) . .
N1 O24 N2 102.3(2) 1_565 .
Lu3 O25 N3 127.3(3) . 1_655
Lu3 O25 N2 122.4(3) . 1_655
N3 O25 N2 109.6(3) 1_655 1_655
Lu3 O25 N1 105.2(3) . .
N3 O25 N1 94.8(3) 1_655 .
N2 O25 N1 57.2(2) 1_655 .
Lu3 O25 N3 101.2(2) . 2_566
N3 O25 N3 52.4(2) 1_655 2_566
N2 O25 N3 122.3(2) 1_655 2_566
N1 O25 N3 146.5(3) . 2_566
Lu3 O25 N4 101.7(2) . .
N3 O25 N4 120.4(3) 1_655 .
N2 O25 N4 47.99(19) 1_655 .
N1 O25 N4 103.7(3) . .
N3 O25 N4 90.6(2) 2_566 .
Lu3 O25 N3 3.06(13) . .
N3 O25 N3 128.1(3) 1_655 .
N2 O25 N3 120.9(2) 1_655 .
N1 O25 N3 102.1(2) . .
N3 O25 N3 104.02(18) 2_566 .
N4 O25 N3 102.7(2) . .
Lu4 O26 N3 128.5(3) . 2_466
Lu4 O26 N4 108.9(3) . 2_576
N3 O26 N4 62.1(2) 2_466 2_576
Lu4 O26 N4 125.9(3) . 1_455
N3 O26 N4 104.1(3) 2_466 1_455
N4 O26 N4 82.7(3) 2_576 1_455
Lu4 O26 N3 104.0(2) . .
N3 O26 N3 51.0(2) 2_466 .
N4 O26 N3 112.2(2) 2_576 .
N4 O26 N3 120.4(2) 1_455 .
Lu4 O26 N2 106.1(2) . .
N3 O26 N2 117.5(2) 2_466 .
N4 O26 N2 130.0(2) 2_576 .
N4 O26 N2 47.70(19) 1_455 .
N3 O26 N2 92.2(2) . .

loop_
_geom_bond_atom_site_label_1
_geom_bond_atom_site_label_2
_geom_bond_distance
_geom_bond_site_symmetry_2
Lu1 O4 2.137(5) .
Lu1 O7 2.156(5) .
Lu1 O2 2.219(4) 2_567
Lu1 O2 2.241(5) .
Lu1 O23 2.349(7) .
Lu1 O11 2.379(8) .
Lu1 O12 2.420(8) .
Lu1 N1 2.824(9) .
Lu1 Lu1 3.5103(5) 2_567
Lu1 N1 4.631(9) 2_667
Lu1 N3 5.026(8) .
Lu1 N1 5.054(10) 2_567
Lu2 O3 2.209(4) 2_577
Lu2 O8 2.274(5) 1_565
Lu2 O3 2.285(4) .
Lu2 O7 2.290(5) 1_565
Lu2 O24 2.315(7) .
Lu2 O15 2.389(7) .
Lu2 O14 2.409(7) .
Lu2 O1 2.463(5) .
Lu2 B3 2.702(7) 1_565
Lu2 N2 2.828(8) .
Lu2 B1 2.857(7) .
Lu2 Lu2 3.6266(5) 2_577
Lu3 O9 2.203(4) 2_566
Lu3 O4 2.252(5) .
Lu3 O9 2.277(4) .
Lu3 O25 2.292(7) .
Lu3 O5 2.314(5) .
Lu3 O18 2.403(8) .
Lu3 O17 2.473(8) .
Lu3 O6 2.497(4) .
Lu3 B2 2.684(7) .
Lu3 B4 2.857(7) .
Lu3 N3 2.869(8) .
Lu3 Lu3 3.5985(5) 2_566
Lu4 O5 2.143(5) .
Lu4 O8 2.151(5) 1_565
Lu4 O10 2.214(5) 1_565
Lu4 O10 2.226(5) 2_566
Lu4 O26 2.333(6) .
Lu4 O21 2.405(7) .
Lu4 O20 2.415(8) .
Lu4 N4 2.831(8) .
Lu4 Lu4 3.4870(5) 2_576
Lu4 N2 4.869(7) 1_655
Lu4 N4 4.891(8) 2_576
Lu4 N3 5.155(8) .
B1 O2 1.345(8) .
B1 O3 1.356(8) .
B1 O1 1.426(8) .
B1 N2 4.029(11) .
B1 N1 4.105(12) 1_455
B1 N1 4.546(12) .
B1 N1 4.627(12) 2_567
B1 N2 4.653(11) 2_577
B1 N2 4.980(11) 1_655
B2 O4 1.348(9) .
B2 O5 1.358(8) .
B2 O1 1.400(8) .
B2 N3 3.994(11) .
B2 N2 4.052(11) 1_655
B2 N1 4.097(11) .
B2 N4 4.476(12) .
B2 N2 4.813(11) .
B2 N1 5.318(12) 1_455
B3 O7 1.353(8) .
B3 O8 1.356(9) .
B3 O6 1.412(8) .
B3 Lu2 2.702(7) 1_545
B3 N4 4.028(12) 1_445
B3 N2 4.070(11) 1_545
B3 N1 4.341(13) .
B3 N4 4.641(12) 1_545
B3 N3 4.713(11) .
B4 O10 1.338(8) .
B4 O9 1.355(8) .
B4 O6 1.427(8) .
B4 N3 4.161(11) 1_655
B4 N3 4.308(11) .
B4 N4 4.483(12) 2_566
B4 N4 4.518(11) 1_545
B4 N3 4.575(11) 2_566
B4 N4 4.742(11) 1_445
N1 O13 1.199(13) .
N1 O12 1.265(13) .
N1 O11 1.266(13) .
N1 O13 3.070(16) 2_667
N1 N1 3.075(17) 2_667
N1 O16 3.336(14) 1_655
N1 O12 3.407(12) 2_667
N1 O4 3.420(10) .
N1 O11 3.443(13) 2_667
N2 O16 1.220(10) .
N2 O15 1.255(11) .
N2 O14 1.262(11) .
N2 O22 2.978(13) 1_455
N2 N4 3.178(11) 1_455
N2 O13 3.214(15) 1_455
N2 O20 3.450(12) 1_455
N2 N1 3.527(13) 1_455
N2 O12 3.531(12) 1_455
N3 O19 1.225(10) .
N3 O17 1.245(11) .
N3 O18 1.255(11) .
N3 O19 3.049(12) 2_466
N3 N3 3.328(15) 2_466
N3 O25 3.592(11) 1_455
N3 O26 3.606(10) 2_466
N3 O20 3.627(12) 1_445
N3 O17 3.629(12) 2_466
N4 O22 1.217(11) .
N4 O21 1.256(12) .
N4 O20 1.275(12) .
N4 O16 3.003(13) 1_655
N4 N2 3.178(11) 1_655
N4 O18 3.465(12) 1_665
N4 O15 3.474(11) 1_655
N4 O19 3.596(13) 1_665
N4 O5 3.596(10) .
O1 N2 4.290(9) 1_655
O1 N1 4.724(11) 1_455
O2 Lu1 2.219(4) 2_567
O2 N1 3.911(11) 2_567
O2 N1 4.115(11) 1_455
O3 Lu2 2.209(4) 2_577
O3 N2 3.938(9) 2_577
O3 N1 4.177(11) 1_455
O3 N1 4.732(10) 2_567
O4 N2 4.452(10) 1_655
O5 N2 4.128(9) 1_655
O6 N4 4.269(10) 1_445
O6 N3 4.660(9) 1_655
O6 N4 4.862(10) 1_545
O7 Lu2 2.290(5) 1_545
O7 N2 3.676(10) 1_545
O7 N4 4.177(10) 1_445
O8 Lu4 2.151(5) 1_545
O8 Lu2 2.274(5) 1_545
O8 N2 3.808(9) 1_545
O8 N4 3.910(10) 1_545
O8 N4 4.280(10) 1_445
O9 Lu3 2.203(4) 2_566
O9 N3 3.662(9) 2_566
O9 N3 4.208(9) 1_655
O9 N4 4.724(10) 2_566
O10 Lu4 2.214(5) 1_545
O10 Lu4 2.226(5) 2_566
O10 N4 3.772(10) 1_545
O10 N4 3.926(10) 2_566
O10 N3 4.312(9) 1_655
O10 N4 4.989(10) 1_445
O10 N3 5.005(9) 2_566
O13 N1 3.070(15) 2_667
O13 N2 3.214(15) 1_655
O13 N3 5.064(18) 1_655
O12 N1 3.407(12) 2_667
O12 N2 3.531(12) 1_655
O11 N1 3.443(13) 2_667
O11 N2 4.462(12) 1_655
O11 N3 4.938(12) 1_655
O16 N4 3.003(13) 1_455
O16 N1 3.336(14) 1_455
O15 N4 3.474(11) 1_455
O15 N1 3.636(12) 1_455
O14 N4 3.743(12) 1_455
O14 N1 4.249(13) 1_455
O14 N2 4.973(11) 2_477
O17 N3 3.629(12) 2_466
O17 N4 4.686(13) 1_445
O17 N1 4.916(14) 1_455
O19 N3 3.049(12) 2_466
O19 N4 3.596(13) 1_445
O18 N4 3.465(12) 1_445
O18 N3 3.879(12) 2_466
O18 N4 4.701(13) 2_566
O22 N2 2.978(13) 1_655
O22 N3 3.637(13) 1_665
O22 N4 4.694(15) 2_676
O21 N2 3.764(11) 1_655
O21 N4 4.168(12) 2_676
O21 N3 4.502(12) 1_665
O21 N3 4.715(12) 2_566
O20 N2 3.450(12) 1_655
O20 N3 3.627(12) 1_665
O23 N1 3.746(13) 1_455
O23 N4 3.906(12) 1_445
O23 N1 4.035(13) 2_567
O23 N2 4.196(11) 1_545
O24 N2 3.722(11) 1_655
O24 N2 3.740(10) 2_577
O24 N1 3.933(14) 2_677
O24 N1 4.319(13) 1_565
O25 N3 3.592(11) 1_655
O25 N2 3.652(11) 1_655
O25 N3 3.920(10) 2_566
O26 N3 3.606(10) 2_466
O26 N4 3.609(10) 2_576
O26 N4 3.624(11) 1_455

loop_
_geom_torsion_atom_site_label_1
_geom_torsion_atom_site_label_2
_geom_torsion_atom_site_label_3
_geom_torsion_atom_site_label_4
_geom_torsion
_geom_torsion_site_symmetry_1
_geom_torsion_site_symmetry_2
_geom_torsion_site_symmetry_3
_geom_torsion_site_symmetry_4
O4 B2 O1 B1 -1.7(12) . . . .
O5 B2 O1 B1 175.4(7) . . . .
Lu3 B2 O1 B1 88(3) . . . .
N3 B2 O1 B1 82.6(8) . . . .
N2 B2 O1 B1 -101.9(7) 1_655 . . .
N1 B2 O1 B1 -51.2(8) . . . .
N4 B2 O1 B1 -144.4(6) . . . .
N2 B2 O1 B1 110.3(8) . . . .
N1 B2 O1 B1 60.4(7) 1_455 . . .
O4 B2 O1 Lu2 -170.4(5) . . . .
O5 B2 O1 Lu2 6.7(12) . . . .
Lu3 B2 O1 Lu2 -80(3) . . . .
N3 B2 O1 Lu2 -86.1(8) . . . .
N2 B2 O1 Lu2 89.4(7) 1_655 . . .
N1 B2 O1 Lu2 140.1(6) . . . .
N4 B2 O1 Lu2 46.9(8) . . . .
N2 B2 O1 Lu2 -58.4(5) . . . .
N1 B2 O1 Lu2 -108.3(7) 1_455 . . .
O4 B2 O1 N2 -112.0(7) . . . .
O5 B2 O1 N2 65.2(9) . . . .
Lu3 B2 O1 N2 -22(3) . . . .
N3 B2 O1 N2 -27.7(6) . . . .
N2 B2 O1 N2 147.9(3) 1_655 . . .
N1 B2 O1 N2 -161.5(3) . . . .
N4 B2 O1 N2 105.3(4) . . . .
N1 B2 O1 N2 -49.8(3) 1_455 . . .
O4 B2 O1 N2 100.1(8) . . . 1_655
O5 B2 O1 N2 -82.7(7) . . . 1_655
Lu3 B2 O1 N2 -170(3) . . . 1_655
N3 B2 O1 N2 -175.6(5) . . . 1_655
N1 B2 O1 N2 50.7(2) . . . 1_655
N4 B2 O1 N2 -42.5(2) . . . 1_655
N2 B2 O1 N2 -147.9(3) . . . 1_655
N1 B2 O1 N2 162.34(19) 1_455 . . 1_655
O4 B2 O1 N1 49.5(7) . . . .
O5 B2 O1 N1 -133.3(8) . . . .
Lu3 B2 O1 N1 140(3) . . . .
N3 B2 O1 N1 133.8(5) . . . .
N2 B2 O1 N1 -50.7(2) 1_655 . . .
N4 B2 O1 N1 -93.2(3) . . . .
N2 B2 O1 N1 161.5(3) . . . .
N1 B2 O1 N1 111.7(3) 1_455 . . .
O4 B2 O1 N1 -62.2(8) . . . 1_455
O5 B2 O1 N1 115.0(7) . . . 1_455
Lu3 B2 O1 N1 28(3) . . . 1_455
N3 B2 O1 N1 22.1(5) . . . 1_455
N2 B2 O1 N1 -162.34(19) 1_655 . . 1_455
N1 B2 O1 N1 -111.7(3) . . . 1_455
N4 B2 O1 N1 155.1(2) . . . 1_455
N2 B2 O1 N1 49.8(3) . . . 1_455
O4 B2 O1 N3 -84.3(8) . . . .
O5 B2 O1 N3 92.9(8) . . . .
Lu3 B2 O1 N3 6(2) . . . .
N2 B2 O1 N3 175.6(5) 1_655 . . .
N1 B2 O1 N3 -133.8(5) . . . .
N4 B2 O1 N3 133.0(5) . . . .
N2 B2 O1 N3 27.7(6) . . . .
N1 B2 O1 N3 -22.1(5) 1_455 . . .
O4 B2 O1 N4 142.7(9) . . . .
O5 B2 O1 N4 -40.2(6) . . . .
Lu3 B2 O1 N4 -127(3) . . . .
N3 B2 O1 N4 -133.0(5) . . . .
N2 B2 O1 N4 42.5(2) 1_655 . . .
N1 B2 O1 N4 93.2(3) . . . .
N2 B2 O1 N4 -105.3(4) . . . .
N1 B2 O1 N4 -155.1(2) 1_455 . . .
O2 B1 O1 B2 3.9(12) . . . .
O3 B1 O1 B2 -176.1(7) . . . .
Lu2 B1 O1 B2 -172.9(8) . . . .
N2 B1 O1 B2 -127.2(7) . . . .
N1 B1 O1 B2 -86.4(7) 1_455 . . .
N1 B1 O1 B2 44.6(7) . . . .
N1 B1 O1 B2 -62.5(11) 2_567 . . .
N2 B1 O1 B2 129.2(6) 2_577 . . .
N2 B1 O1 B2 81.5(7) 1_655 . . .
O2 B1 O1 Lu2 176.7(7) . . . .
O3 B1 O1 Lu2 -3.2(6) . . . .
N2 B1 O1 Lu2 45.64(16) . . . .
N1 B1 O1 Lu2 86.5(3) 1_455 . . .
N1 B1 O1 Lu2 -142.6(2) . . . .
N1 B1 O1 Lu2 110.4(6) 2_567 . . .
N2 B1 O1 Lu2 -57.9(3) 2_577 . . .
N2 B1 O1 Lu2 -105.6(3) 1_655 . . .
O2 B1 O1 N2 131.1(8) . . . .
O3 B1 O1 N2 -48.8(6) . . . .
Lu2 B1 O1 N2 -45.64(17) . . . .
N1 B1 O1 N2 40.9(3) 1_455 . . .
N1 B1 O1 N2 171.8(2) . . . .
N1 B1 O1 N2 64.8(7) 2_567 . . .
N2 B1 O1 N2 -103.5(3) 2_577 . . .
N2 B1 O1 N2 -151.3(3) 1_655 . . .
O2 B1 O1 N2 -77.6(8) . . . 1_655
O3 B1 O1 N2 102.4(6) . . . 1_655
Lu2 B1 O1 N2 105.6(3) . . . 1_655
N2 B1 O1 N2 151.3(3) . . . 1_655
N1 B1 O1 N2 -167.9(2) 1_455 . . 1_655
N1 B1 O1 N2 -36.9(3) . . . 1_655
N1 B1 O1 N2 -144.0(6) 2_567 . . 1_655
N2 B1 O1 N2 47.7(4) 2_577 . . 1_655
O2 B1 O1 N1 -40.7(7) . . . .
O3 B1 O1 N1 139.4(6) . . . .
Lu2 B1 O1 N1 142.6(2) . . . .
N2 B1 O1 N1 -171.8(2) . . . .
N1 B1 O1 N1 -130.9(4) 1_455 . . .
N1 B1 O1 N1 -107.0(6) 2_567 . . .
N2 B1 O1 N1 84.7(3) 2_577 . . .
N2 B1 O1 N1 36.9(3) 1_655 . . .
O2 B1 O1 N1 90.2(8) . . . 1_455
O3 B1 O1 N1 -89.7(6) . . . 1_455
Lu2 B1 O1 N1 -86.5(3) . . . 1_455
N2 B1 O1 N1 -40.9(3) . . . 1_455
N1 B1 O1 N1 130.9(4) . . . 1_455
N1 B1 O1 N1 23.9(6) 2_567 . . 1_455
N2 B1 O1 N1 -144.4(4) 2_577 . . 1_455
N2 B1 O1 N1 167.9(2) 1_655 . . 1_455
O2 B1 O1 N3 50.7(9) . . . .
O3 B1 O1 N3 -129.2(5) . . . .
Lu2 B1 O1 N3 -126.0(3) . . . .
N2 B1 O1 N3 -80.4(3) . . . .
N1 B1 O1 N3 -39.5(4) 1_455 . . .
N1 B1 O1 N3 91.4(3) . . . .
N1 B1 O1 N3 -15.6(8) 2_567 . . .
N2 B1 O1 N3 176.09(18) 2_577 . . .
N2 B1 O1 N3 128.3(4) 1_655 . . .
O2 B1 O1 N4 -97.4(9) . . . .
O3 B1 O1 N4 82.6(9) . . . .
Lu2 B1 O1 N4 85.8(6) . . . .
N2 B1 O1 N4 131.5(7) . . . .
N1 B1 O1 N4 172.3(5) 1_455 . . .
N1 B1 O1 N4 -56.7(7) . . . .
N1 B1 O1 N4 -163.8(4) 2_567 . . .
N2 B1 O1 N4 27.9(8) 2_577 . . .
N2 B1 O1 N4 -19.8(5) 1_655 . . .
O3 B1 O2 Lu1 -5.7(11) . . . 2_567
O1 B1 O2 Lu1 174.4(5) . . . 2_567
N2 B1 O2 Lu1 -85.5(7) . . . 2_567
N1 B1 O2 Lu1 -81.1(5) 1_455 . . 2_567
N1 B1 O2 Lu1 124.3(6) . . . 2_567
N1 B1 O2 Lu1 -51.0(4) 2_567 . . 2_567
N2 B1 O2 Lu1 46.6(6) 2_577 . . 2_567
N2 B1 O2 Lu1 121.3(4) 1_655 . . 2_567
O3 B1 O2 Lu1 -173.0(5) . . . .
O1 B1 O2 Lu1 7.1(11) . . . .
N2 B1 O2 Lu1 107.2(6) . . . .
N1 B1 O2 Lu1 111.6(5) 1_455 . . .
N1 B1 O2 Lu1 -43.0(4) . . . .
N1 B1 O2 Lu1 141.7(7) 2_567 . . .
N2 B1 O2 Lu1 -120.7(4) 2_577 . . .
N2 B1 O2 Lu1 -46.0(6) 1_655 . . .
O3 B1 O2 N1 45.3(9) . . . 2_567
O1 B1 O2 N1 -134.7(6) . . . 2_567
N2 B1 O2 N1 -34.5(6) . . . 2_567
N1 B1 O2 N1 -30.1(4) 1_455 . . 2_567
N1 B1 O2 N1 175.3(4) . . . 2_567
N2 B1 O2 N1 97.5(4) 2_577 . . 2_567
N2 B1 O2 N1 172.3(2) 1_655 . . 2_567
O3 B1 O2 N1 -130.0(7) . . . .
O1 B1 O2 N1 50.0(8) . . . .
N2 B1 O2 N1 150.2(4) . . . .
N1 B1 O2 N1 154.6(4) 1_455 . . .
N1 B1 O2 N1 -175.3(4) 2_567 . . .
N2 B1 O2 N1 -77.8(3) 2_577 . . .
N2 B1 O2 N1 -3.0(3) 1_655 . . .
O3 B1 O2 N1 75.4(8) . . . 1_455
O1 B1 O2 N1 -104.6(7) . . . 1_455
N2 B1 O2 N1 -4.4(5) . . . 1_455
N1 B1 O2 N1 -154.6(4) . . . 1_455
N1 B1 O2 N1 30.1(4) 2_567 . . 1_455
N2 B1 O2 N1 127.6(3) 2_577 . . 1_455
N2 B1 O2 N1 -157.6(3) 1_655 . . 1_455
O3 B1 O2 N2 79.8(8) . . . .
O1 B1 O2 N2 -100.2(9) . . . .
N1 B1 O2 N2 4.4(5) 1_455 . . .
N1 B1 O2 N2 -150.2(4) . . . .
N1 B1 O2 N2 34.5(6) 2_567 . . .
N2 B1 O2 N2 132.0(6) 2_577 . . .
N2 B1 O2 N2 -153.2(6) 1_655 . . .
O2 B1 O3 Lu2 38.1(14) . . . 2_577
O1 B1 O3 Lu2 -142.0(6) . . . 2_577
Lu2 B1 O3 Lu2 -145.5(9) . . . 2_577
N2 B1 O3 Lu2 160.8(9) . . . 2_577
N1 B1 O3 Lu2 112.2(8) 1_455 . . 2_577
N1 B1 O3 Lu2 -41.0(12) . . . 2_577
N1 B1 O3 Lu2 71.4(8) 2_567 . . 2_577
N2 B1 O3 Lu2 -42.2(6) 2_577 . . 2_577
N2 B1 O3 Lu2 -83.9(8) 1_655 . . 2_577
O2 B1 O3 Lu2 -176.4(7) . . . .
O1 B1 O3 Lu2 3.5(7) . . . .
N2 B1 O3 Lu2 -53.66(19) . . . .
N1 B1 O3 Lu2 -102.3(2) 1_455 . . .
N1 B1 O3 Lu2 104.5(6) . . . .
N1 B1 O3 Lu2 -143.1(2) 2_567 . . .
N2 B1 O3 Lu2 103.3(3) 2_577 . . .
N2 B1 O3 Lu2 61.6(4) 1_655 . . .
O2 B1 O3 N2 -122.8(7) . . . .
O1 B1 O3 N2 57.2(6) . . . .
Lu2 B1 O3 N2 53.66(19) . . . .
N1 B1 O3 N2 -48.7(2) 1_455 . . .
N1 B1 O3 N2 158.2(5) . . . .
N1 B1 O3 N2 -89.5(2) 2_567 . . .
N2 B1 O3 N2 157.0(3) 2_577 . . .
N2 B1 O3 N2 115.3(3) 1_655 . . .
O2 B1 O3 N2 80.2(8) . . . 2_577
O1 B1 O3 N2 -99.8(6) . . . 2_577
Lu2 B1 O3 N2 -103.3(3) . . . 2_577
N2 B1 O3 N2 -157.0(3) . . . 2_577
N1 B1 O3 N2 154.3(3) 1_455 . . 2_577
N1 B1 O3 N2 1.2(8) . . . 2_577
N1 B1 O3 N2 113.5(3) 2_567 . . 2_577
N2 B1 O3 N2 -41.7(4) 1_655 . . 2_577
O2 B1 O3 N1 -74.1(8) . . . 1_455
O1 B1 O3 N1 105.8(6) . . . 1_455
Lu2 B1 O3 N1 102.3(2) . . . 1_455
N2 B1 O3 N1 48.7(2) . . . 1_455
N1 B1 O3 N1 -153.1(7) . . . 1_455
N1 B1 O3 N1 -40.8(2) 2_567 . . 1_455
N2 B1 O3 N1 -154.3(3) 2_577 . . 1_455
N2 B1 O3 N1 164.0(3) 1_655 . . 1_455
O2 B1 O3 N1 -33.3(7) . . . 2_567
O1 B1 O3 N1 146.6(6) . . . 2_567
Lu2 B1 O3 N1 143.1(2) . . . 2_567
N2 B1 O3 N1 89.5(2) . . . 2_567
N1 B1 O3 N1 40.8(2) 1_455 . . 2_567
N1 B1 O3 N1 -112.3(6) . . . 2_567
N2 B1 O3 N1 -113.5(3) 2_577 . . 2_567
N2 B1 O3 N1 -155.3(3) 1_655 . . 2_567
O5 B2 O4 Lu1 170.6(5) . . . .
O1 B2 O4 Lu1 -12.1(12) . . . .
Lu3 B2 O4 Lu1 -179.3(7) . . . .
N3 B2 O4 Lu1 -128.5(6) . . . .
N2 B2 O4 Lu1 83.7(6) 1_655 . . .
N1 B2 O4 Lu1 61.7(5) . . . .
N4 B2 O4 Lu1 121.9(5) . . . .
N2 B2 O4 Lu1 -66.2(8) . . . .
N1 B2 O4 Lu1 -60.6(6) 1_455 . . .
O5 B2 O4 Lu3 -10.1(7) . . . .
O1 B2 O4 Lu3 167.2(7) . . . .
N3 B2 O4 Lu3 50.75(17) . . . .
N2 B2 O4 Lu3 -97.0(2) 1_655 . . .
N1 B2 O4 Lu3 -119.1(4) . . . .
N4 B2 O4 Lu3 -58.8(5) . . . .
N2 B2 O4 Lu3 113.1(4) . . . .
N1 B2 O4 Lu3 118.6(2) 1_455 . . .
O5 B2 O4 N1 108.9(6) . . . .
O1 B2 O4 N1 -73.8(8) . . . .
Lu3 B2 O4 N1 119.1(4) . . . .
N3 B2 O4 N1 169.8(3) . . . .
N2 B2 O4 N1 22.0(4) 1_655 . . .
N4 B2 O4 N1 60.3(5) . . . .
N2 B2 O4 N1 -127.8(4) . . . .
N1 B2 O4 N1 -122.3(3) 1_455 . . .
O5 B2 O4 N3 -60.9(7) . . . .
O1 B2 O4 N3 116.4(7) . . . .
Lu3 B2 O4 N3 -50.75(17) . . . .
N2 B2 O4 N3 -147.8(2) 1_655 . . .
N1 B2 O4 N3 -169.8(3) . . . .
N4 B2 O4 N3 -109.6(4) . . . .
N2 B2 O4 N3 62.3(4) . . . .
N1 B2 O4 N3 67.9(2) 1_455 . . .
O5 B2 O4 N2 86.9(7) . . . 1_655
O1 B2 O4 N2 -95.8(8) . . . 1_655
Lu3 B2 O4 N2 97.0(2) . . . 1_655
N3 B2 O4 N2 147.8(2) . . . 1_655
N1 B2 O4 N2 -22.0(4) . . . 1_655
N4 B2 O4 N2 38.2(3) . . . 1_655
N2 B2 O4 N2 -149.9(6) . . . 1_655
N1 B2 O4 N2 -144.3(3) 1_455 . . 1_655
O4 B2 O5 Lu4 179.0(5) . . . .
O1 B2 O5 Lu4 1.6(13) . . . .
Lu3 B2 O5 Lu4 169.2(8) . . . .
N3 B2 O5 Lu4 122.4(7) . . . .
N2 B2 O5 Lu4 -84.8(7) 1_655 . . .
N1 B2 O5 Lu4 -122.5(6) . . . .
N4 B2 O5 Lu4 -68.1(6) . . . .
N2 B2 O5 Lu4 40.5(8) . . . .
N1 B2 O5 Lu4 71.8(9) 1_455 . . .
O4 B2 O5 Lu3 9.8(7) . . . .
O1 B2 O5 Lu3 -167.5(7) . . . .
N3 B2 O5 Lu3 -46.76(16) . . . .
N2 B2 O5 Lu3 106.1(2) 1_655 . . .
N1 B2 O5 Lu3 68.3(4) . . . .
N4 B2 O5 Lu3 122.7(4) . . . .
N2 B2 O5 Lu3 -128.7(2) . . . .
N1 B2 O5 Lu3 -97.4(4) 1_455 . . .
O4 B2 O5 N4 -112.9(7) . . . .
O1 B2 O5 N4 69.8(8) . . . .
Lu3 B2 O5 N4 -122.7(4) . . . .
N3 B2 O5 N4 -169.5(4) . . . .
N2 B2 O5 N4 -16.6(4) 1_655 . . .
N1 B2 O5 N4 -54.4(6) . . . .
N2 B2 O5 N4 108.6(4) . . . .
N1 B2 O5 N4 139.9(4) 1_455 . . .
O4 B2 O5 N3 56.6(7) . . . .
O1 B2 O5 N3 -120.8(7) . . . .
Lu3 B2 O5 N3 46.76(16) . . . .
N2 B2 O5 N3 152.8(2) 1_655 . . .
N1 B2 O5 N3 115.1(4) . . . .
N4 B2 O5 N3 169.5(4) . . . .
N2 B2 O5 N3 -81.9(2) . . . .
N1 B2 O5 N3 -50.6(4) 1_455 . . .
O4 B2 O5 N2 -96.2(7) . . . 1_655
O1 B2 O5 N2 86.4(7) . . . 1_655
Lu3 B2 O5 N2 -106.1(2) . . . 1_655
N3 B2 O5 N2 -152.8(2) . . . 1_655
N1 B2 O5 N2 -37.7(4) . . . 1_655
N4 B2 O5 N2 16.6(4) . . . 1_655
N2 B2 O5 N2 125.3(3) . . . 1_655
N1 B2 O5 N2 156.5(4) 1_455 . . 1_655
O4 B2 O5 N1 -58.5(6) . . . .
O1 B2 O5 N1 124.1(9) . . . .
Lu3 B2 O5 N1 -68.3(4) . . . .
N3 B2 O5 N1 -115.1(4) . . . .
N2 B2 O5 N1 37.7(4) 1_655 . . .
N4 B2 O5 N1 54.4(6) . . . .
N2 B2 O5 N1 163.0(5) . . . .
N1 B2 O5 N1 -165.7(7) 1_455 . . .
O4 B2 O5 N2 138.5(8) . . . .
O1 B2 O5 N2 -38.9(6) . . . .
Lu3 B2 O5 N2 128.7(2) . . . .
N3 B2 O5 N2 81.9(2) . . . .
N2 B2 O5 N2 -125.3(3) 1_655 . . .
N1 B2 O5 N2 -163.0(5) . . . .
N4 B2 O5 N2 -108.6(4) . . . .
N1 B2 O5 N2 31.2(3) 1_455 . . .
O7 B3 O6 B4 -174.9(7) . . . .
O8 B3 O6 B4 3.1(12) . . . .
N4 B3 O6 B4 -88.6(7) 1_445 . . .
N2 B3 O6 B4 -92.1(8) 1_545 . . .
N1 B3 O6 B4 133.1(7) . . . .
N4 B3 O6 B4 42.5(7) 1_545 . . .
N3 B3 O6 B4 -119.4(8) . . . .
O7 B3 O6 Lu3 -4.9(13) . . . .
O8 B3 O6 Lu3 173.0(5) . . . .
N4 B3 O6 Lu3 81.4(7) 1_445 . . .
N2 B3 O6 Lu3 77.9(9) 1_545 . . .
N1 B3 O6 Lu3 -57.0(7) . . . .
N4 B3 O6 Lu3 -147.5(6) 1_545 . . .
N3 B3 O6 Lu3 50.6(6) . . . .
O7 B3 O6 N3 -55.5(8) . . . .
O8 B3 O6 N3 122.4(7) . . . .
N4 B3 O6 N3 30.8(3) 1_445 . . .
N2 B3 O6 N3 27.3(7) 1_545 . . .
N1 B3 O6 N3 -107.5(3) . . . .
N4 B3 O6 N3 161.9(2) 1_545 . . .
O7 B3 O6 N4 -86.3(7) . . . 1_445
O8 B3 O6 N4 91.6(8) . . . 1_445
N2 B3 O6 N4 -3.5(5) 1_545 . . 1_445
N1 B3 O6 N4 -138.3(3) . . . 1_445
N4 B3 O6 N4 131.1(3) 1_545 . . 1_445
N3 B3 O6 N4 -30.8(3) . . . 1_445
O7 B3 O6 N1 52.0(7) . . . .
O8 B3 O6 N1 -130.0(8) . . . .
N4 B3 O6 N1 138.3(3) 1_445 . . .
N2 B3 O6 N1 134.8(6) 1_545 . . .
N4 B3 O6 N1 -90.6(2) 1_545 . . .
N3 B3 O6 N1 107.5(3) . . . .
O7 B3 O6 N3 116.3(7) . . . 1_655
O8 B3 O6 N3 -65.7(8) . . . 1_655
N4 B3 O6 N3 -157.4(2) 1_445 . . 1_655
N2 B3 O6 N3 -160.9(4) 1_545 . . 1_655
N1 B3 O6 N3 64.3(3) . . . 1_655
N4 B3 O6 N3 -26.3(3) 1_545 . . 1_655
N3 B3 O6 N3 171.8(5) . . . 1_655
O7 B3 O6 N4 142.6(8) . . . 1_545
O8 B3 O6 N4 -39.4(7) . . . 1_545
N4 B3 O6 N4 -131.1(3) 1_445 . . 1_545
N2 B3 O6 N4 -134.6(6) 1_545 . . 1_545
N1 B3 O6 N4 90.6(2) . . . 1_545
N3 B3 O6 N4 -161.9(2) . . . 1_545
O10 B4 O6 B3 -0.8(11) . . . .
O9 B4 O6 B3 178.3(7) . . . .
Lu3 B4 O6 B3 174.0(8) . . . .
N3 B4 O6 B3 -95.0(7) 1_655 . . .
N3 B4 O6 B3 127.7(7) . . . .
N4 B4 O6 B3 69.5(8) 2_566 . . .
N4 B4 O6 B3 -44.2(7) 1_545 . . .
N3 B4 O6 B3 -136.7(6) 2_566 . . .
N4 B4 O6 B3 73.6(7) 1_445 . . .
O10 B4 O6 Lu3 -174.8(7) . . . .
O9 B4 O6 Lu3 4.3(6) . . . .
N3 B4 O6 Lu3 91.0(2) 1_655 . . .
N3 B4 O6 Lu3 -46.32(14) . . . .
N4 B4 O6 Lu3 -104.5(4) 2_566 . . .
N4 B4 O6 Lu3 141.8(2) 1_545 . . .
N3 B4 O6 Lu3 49.3(4) 2_566 . . .
N4 B4 O6 Lu3 -100.4(2) 1_445 . . .
O10 B4 O6 N3 -128.5(7) . . . .
O9 B4 O6 N3 50.6(6) . . . .
Lu3 B4 O6 N3 46.32(14) . . . .
N3 B4 O6 N3 137.3(3) 1_655 . . .
N4 B4 O6 N3 -58.2(4) 2_566 . . .
N4 B4 O6 N3 -171.87(19) 1_545 . . .
N3 B4 O6 N3 95.6(4) 2_566 . . .
N4 B4 O6 N3 -54.10(19) 1_445 . . .
O10 B4 O6 N4 -74.4(7) . . . 1_445
O9 B4 O6 N4 104.7(6) . . . 1_445
Lu3 B4 O6 N4 100.4(2) . . . 1_445
N3 B4 O6 N4 -168.57(19) 1_655 . . 1_445
N3 B4 O6 N4 54.10(19) . . . 1_445
N4 B4 O6 N4 -4.1(5) 2_566 . . 1_445
N4 B4 O6 N4 -117.8(2) 1_545 . . 1_445
N3 B4 O6 N4 149.7(3) 2_566 . . 1_445
O10 B4 O6 N1 105.5(7) . . . .
O9 B4 O6 N1 -75.4(7) . . . .
Lu3 B4 O6 N1 -79.7(4) . . . .
N3 B4 O6 N1 11.3(5) 1_655 . . .
N3 B4 O6 N1 -126.1(5) . . . .
N4 B4 O6 N1 175.7(2) 2_566 . . .
N4 B4 O6 N1 62.1(5) 1_545 . . .
N3 B4 O6 N1 -30.5(7) 2_566 . . .
N4 B4 O6 N1 179.8(5) 1_445 . . .
O10 B4 O6 N3 94.2(7) . . . 1_655
O9 B4 O6 N3 -86.7(6) . . . 1_655
Lu3 B4 O6 N3 -91.0(2) . . . 1_655
N3 B4 O6 N3 -137.3(3) . . . 1_655
N4 B4 O6 N3 164.4(5) 2_566 . . 1_655
N4 B4 O6 N3 50.8(2) 1_545 . . 1_655
N3 B4 O6 N3 -41.7(3) 2_566 . . 1_655
N4 B4 O6 N3 168.57(19) 1_445 . . 1_655
O10 B4 O6 N4 43.4(6) . . . 1_545
O9 B4 O6 N4 -137.5(7) . . . 1_545
Lu3 B4 O6 N4 -141.8(2) . . . 1_545
N3 B4 O6 N4 -50.8(2) 1_655 . . 1_545
N3 B4 O6 N4 171.87(19) . . . 1_545
N4 B4 O6 N4 113.6(4) 2_566 . . 1_545
N3 B4 O6 N4 -92.5(4) 2_566 . . 1_545
N4 B4 O6 N4 117.8(2) 1_445 . . 1_545
O8 B3 O7 Lu1 156.4(5) . . . .
O6 B3 O7 Lu1 -25.5(11) . . . .
Lu2 B3 O7 Lu1 154.3(7) 1_545 . . .
N4 B3 O7 Lu1 -113.7(6) 1_445 . . .
N2 B3 O7 Lu1 -155.4(7) 1_545 . . .
N1 B3 O7 Lu1 38.9(5) . . . .
N4 B3 O7 Lu1 98.7(7) 1_545 . . .
N3 B3 O7 Lu1 -64.0(6) . . . .
O8 B3 O7 Lu2 2.0(7) . . . 1_545
O6 B3 O7 Lu2 -179.8(7) . . . 1_545
N4 B3 O7 Lu2 92.0(2) 1_445 . . 1_545
N2 B3 O7 Lu2 50.21(17) 1_545 . . 1_545
N1 B3 O7 Lu2 -115.4(3) . . . 1_545
N4 B3 O7 Lu2 -55.7(6) 1_545 . . 1_545
N3 B3 O7 Lu2 141.7(2) . . . 1_545
O8 B3 O7 N2 -48.2(7) . . . 1_545
O6 B3 O7 N2 129.9(7) . . . 1_545
Lu2 B3 O7 N2 -50.21(17) 1_545 . . 1_545
N4 B3 O7 N2 41.8(2) 1_445 . . 1_545
N1 B3 O7 N2 -165.6(3) . . . 1_545
N4 B3 O7 N2 -105.9(5) 1_545 . . 1_545
N3 B3 O7 N2 91.5(2) . . . 1_545
O8 B3 O7 N1 117.4(6) . . . .
O6 B3 O7 N1 -64.4(7) . . . .
Lu2 B3 O7 N1 115.4(3) 1_545 . . .
N4 B3 O7 N1 -152.6(2) 1_445 . . .
N2 B3 O7 N1 165.6(3) 1_545 . . .
N4 B3 O7 N1 59.8(6) 1_545 . . .
N3 B3 O7 N1 -102.9(2) . . . .
O8 B3 O7 N4 -90.0(7) . . . 1_445
O6 B3 O7 N4 88.2(7) . . . 1_445
Lu2 B3 O7 N4 -92.0(2) 1_545 . . 1_445
N2 B3 O7 N4 -41.8(2) 1_545 . . 1_445
N1 B3 O7 N4 152.6(2) . . . 1_445
N4 B3 O7 N4 -147.7(6) 1_545 . . 1_445
N3 B3 O7 N4 49.66(17) . . . 1_445
O8 B3 O7 N3 -139.6(7) . . . .
O6 B3 O7 N3 38.5(6) . . . .
Lu2 B3 O7 N3 -141.7(2) 1_545 . . .
N4 B3 O7 N3 -49.66(17) 1_445 . . .
N2 B3 O7 N3 -91.5(2) 1_545 . . .
N1 B3 O7 N3 102.9(2) . . . .
N4 B3 O7 N3 162.7(6) 1_545 . . .
O7 B3 O8 Lu4 -176.6(5) . . . 1_545
O6 B3 O8 Lu4 5.3(12) . . . 1_545
Lu2 B3 O8 Lu4 -174.6(7) 1_545 . . 1_545
N4 B3 O8 Lu4 96.3(6) 1_445 . . 1_545
N2 B3 O8 Lu4 137.8(6) 1_545 . . 1_545
N1 B3 O8 Lu4 -106.1(5) . . . 1_545
N4 B3 O8 Lu4 -50.8(4) 1_545 . . 1_545
N3 B3 O8 Lu4 68.9(9) . . . 1_545
O7 B3 O8 Lu2 -2.0(7) . . . 1_545
O6 B3 O8 Lu2 179.9(7) . . . 1_545
N4 B3 O8 Lu2 -89.2(2) 1_445 . . 1_545
N2 B3 O8 Lu2 -47.63(16) 1_545 . . 1_545
N1 B3 O8 Lu2 68.5(5) . . . 1_545
N4 B3 O8 Lu2 123.8(4) 1_545 . . 1_545
N3 B3 O8 Lu2 -116.5(5) . . . 1_545
O7 B3 O8 N2 45.6(7) . . . 1_545
O6 B3 O8 N2 -132.5(7) . . . 1_545
Lu2 B3 O8 N2 47.63(16) 1_545 . . 1_545
N4 B3 O8 N2 -41.5(2) 1_445 . . 1_545
N1 B3 O8 N2 116.1(4) . . . 1_545
N4 B3 O8 N2 171.5(3) 1_545 . . 1_545
N3 B3 O8 N2 -68.8(5) . . . 1_545
O7 B3 O8 N4 -125.9(6) . . . 1_545
O6 B3 O8 N4 56.1(9) . . . 1_545
Lu2 B3 O8 N4 -123.8(4) 1_545 . . 1_545
N4 B3 O8 N4 147.0(3) 1_445 . . 1_545
N2 B3 O8 N4 -171.5(3) 1_545 . . 1_545
N1 B3 O8 N4 -55.3(5) . . . 1_545
N3 B3 O8 N4 119.7(5) . . . 1_545
O7 B3 O8 N4 87.1(7) . . . 1_445
O6 B3 O8 N4 -91.0(7) . . . 1_445
Lu2 B3 O8 N4 89.2(2) 1_545 . . 1_445
N2 B3 O8 N4 41.5(2) 1_545 . . 1_445
N1 B3 O8 N4 157.6(5) . . . 1_445
N4 B3 O8 N4 -147.0(3) 1_545 . . 1_445
N3 B3 O8 N4 -27.3(5) . . . 1_445
O10 B4 O9 Lu3 9.4(16) . . . 2_566
O6 B4 O9 Lu3 -169.7(7) . . . 2_566
Lu3 B4 O9 Lu3 -164.9(11) . . . 2_566
N3 B4 O9 Lu3 90.9(10) 1_655 . . 2_566
N3 B4 O9 Lu3 -120.4(10) . . . 2_566
N4 B4 O9 Lu3 -41.0(10) 2_566 . . 2_566
N4 B4 O9 Lu3 71.9(12) 1_545 . . 2_566
N3 B4 O9 Lu3 72.3(9) 2_566 . . 2_566
N4 B4 O9 Lu3 -101.6(9) 1_445 . . 2_566
O10 B4 O9 Lu3 174.3(6) . . . .
O6 B4 O9 Lu3 -4.8(7) . . . .
N3 B4 O9 Lu3 -104.2(2) 1_655 . . .
N3 B4 O9 Lu3 44.47(18) . . . .
N4 B4 O9 Lu3 123.9(2) 2_566 . . .
N4 B4 O9 Lu3 -123.3(4) 1_545 . . .
N3 B4 O9 Lu3 -122.8(5) 2_566 . . .
N4 B4 O9 Lu3 63.2(4) 1_445 . . .
O10 B4 O9 N3 -62.9(9) . . . 2_566
O6 B4 O9 N3 118.0(5) . . . 2_566
Lu3 B4 O9 N3 122.8(5) . . . 2_566
N3 B4 O9 N3 18.6(4) 1_655 . . 2_566
N3 B4 O9 N3 167.3(4) . . . 2_566
N4 B4 O9 N3 -113.3(4) 2_566 . . 2_566
N4 B4 O9 N3 -0.5(7) 1_545 . . 2_566
N4 B4 O9 N3 -173.9(3) 1_445 . . 2_566
O10 B4 O9 N3 129.8(7) . . . .
O6 B4 O9 N3 -49.3(6) . . . .
Lu3 B4 O9 N3 -44.47(18) . . . .
N3 B4 O9 N3 -148.7(2) 1_655 . . .
N4 B4 O9 N3 79.4(2) 2_566 . . .
N4 B4 O9 N3 -167.7(4) 1_545 . . .
N3 B4 O9 N3 -167.3(4) 2_566 . . .
N4 B4 O9 N3 18.8(3) 1_445 . . .
O10 B4 O9 N3 -81.5(7) . . . 1_655
O6 B4 O9 N3 99.4(6) . . . 1_655
Lu3 B4 O9 N3 104.2(2) . . . 1_655
N3 B4 O9 N3 148.7(2) . . . 1_655
N4 B4 O9 N3 -131.9(2) 2_566 . . 1_655
N4 B4 O9 N3 -19.0(4) 1_545 . . 1_655
N3 B4 O9 N3 -18.6(4) 2_566 . . 1_655
N4 B4 O9 N3 167.5(3) 1_445 . . 1_655
O10 B4 O9 N4 50.4(7) . . . 2_566
O6 B4 O9 N4 -128.7(6) . . . 2_566
Lu3 B4 O9 N4 -123.9(2) . . . 2_566
N3 B4 O9 N4 131.9(2) 1_655 . . 2_566
N3 B4 O9 N4 -79.4(2) . . . 2_566
N4 B4 O9 N4 112.9(5) 1_545 . . 2_566
N3 B4 O9 N4 113.3(4) 2_566 . . 2_566
N4 B4 O9 N4 -60.6(3) 1_445 . . 2_566
O9 B4 O10 Lu4 171.5(5) . . . 1_545
O6 B4 O10 Lu4 -9.5(11) . . . 1_545
N3 B4 O10 Lu4 92.4(5) 1_655 . . 1_545
N3 B4 O10 Lu4 -95.7(6) . . . 1_545
N4 B4 O10 Lu4 -122.4(6) 2_566 . . 1_545
N4 B4 O10 Lu4 56.0(4) 1_545 . . 1_545
N3 B4 O10 Lu4 134.9(4) 2_566 . . 1_545
N4 B4 O10 Lu4 -68.1(5) 1_445 . . 1_545
O9 B4 O10 Lu4 -20.2(10) . . . 2_566
O6 B4 O10 Lu4 158.8(5) . . . 2_566
N3 B4 O10 Lu4 -99.3(4) 1_655 . . 2_566
N3 B4 O10 Lu4 72.6(7) . . . 2_566
N4 B4 O10 Lu4 45.9(3) 2_566 . . 2_566
N4 B4 O10 Lu4 -135.7(6) 1_545 . . 2_566
N3 B4 O10 Lu4 -56.8(5) 2_566 . . 2_566
N4 B4 O10 Lu4 100.2(4) 1_445 . . 2_566
O9 B4 O10 N4 115.4(7) . . . 1_545
O6 B4 O10 N4 -65.6(8) . . . 1_545
N3 B4 O10 N4 36.4(3) 1_655 . . 1_545
N3 B4 O10 N4 -151.7(4) . . . 1_545
N4 B4 O10 N4 -178.4(4) 2_566 . . 1_545
N3 B4 O10 N4 78.9(3) 2_566 . . 1_545
N4 B4 O10 N4 -124.2(3) 1_445 . . 1_545
O9 B4 O10 N4 -66.1(8) . . . 2_566
O6 B4 O10 N4 112.9(6) . . . 2_566
N3 B4 O10 N4 -145.2(2) 1_655 . . 2_566
N3 B4 O10 N4 26.7(6) . . . 2_566
N4 B4 O10 N4 178.4(4) 1_545 . . 2_566
N3 B4 O10 N4 -102.7(3) 2_566 . . 2_566
N4 B4 O10 N4 54.3(3) 1_445 . . 2_566
O9 B4 O10 N3 79.1(7) . . . 1_655
O6 B4 O10 N3 -101.9(7) . . . 1_655
N3 B4 O10 N3 171.9(6) . . . 1_655
N4 B4 O10 N3 145.2(2) 2_566 . . 1_655
N4 B4 O10 N3 -36.4(3) 1_545 . . 1_655
N3 B4 O10 N3 42.6(2) 2_566 . . 1_655
N4 B4 O10 N3 -160.5(2) 1_445 . . 1_655
O9 B4 O10 N4 -120.4(8) . . . 1_445
O6 B4 O10 N4 58.6(6) . . . 1_445
N3 B4 O10 N4 160.5(2) 1_655 . . 1_445
N3 B4 O10 N4 -27.6(4) . . . 1_445
N4 B4 O10 N4 -54.3(3) 2_566 . . 1_445
N4 B4 O10 N4 124.2(3) 1_545 . . 1_445
N3 B4 O10 N4 -156.9(3) 2_566 . . 1_445
O9 B4 O10 N3 36.5(6) . . . 2_566
O6 B4 O10 N3 -144.5(8) . . . 2_566
N3 B4 O10 N3 -42.6(2) 1_655 . . 2_566
N3 B4 O10 N3 129.3(6) . . . 2_566
N4 B4 O10 N3 102.7(3) 2_566 . . 2_566
N4 B4 O10 N3 -78.9(3) 1_545 . . 2_566
N4 B4 O10 N3 156.9(3) 1_445 . . 2_566
O12 N1 O13 N1 87.5(10) . . . 2_667
O11 N1 O13 N1 -89.7(10) . . . 2_667
O13 N1 O13 N1 0.0010(10) 2_667 . . 2_667
O16 N1 O13 N1 149.6(6) 1_655 . . 2_667
O12 N1 O13 N1 -19.8(4) 2_667 . . 2_667
O4 N1 O13 N1 178.1(15) . . . 2_667
O11 N1 O13 N1 19.6(4) 2_667 . . 2_667
O12 N1 O13 N2 -58.4(11) . . . 1_655
O11 N1 O13 N2 124.4(9) . . . 1_655
O13 N1 O13 N2 -145.9(6) 2_667 . . 1_655
N1 N1 O13 N2 -145.9(6) 2_667 . . 1_655
O16 N1 O13 N2 3.7(4) 1_655 . . 1_655
O12 N1 O13 N2 -165.7(7) 2_667 . . 1_655
O4 N1 O13 N2 32.2(16) . . . 1_655
O11 N1 O13 N2 -126.3(6) 2_667 . . 1_655
O12 N1 O13 N3 -147.5(9) . . . 1_655
O11 N1 O13 N3 35.3(11) . . . 1_655
O13 N1 O13 N3 125.0(5) 2_667 . . 1_655
N1 N1 O13 N3 125.0(5) 2_667 . . 1_655
O16 N1 O13 N3 -85.4(4) 1_655 . . 1_655
O12 N1 O13 N3 105.3(5) 2_667 . . 1_655
O4 N1 O13 N3 -56.9(15) . . . 1_655
O11 N1 O13 N3 144.6(5) 2_667 . . 1_655
O13 N1 O12 Lu1 177.8(10) . . . .
O11 N1 O12 Lu1 -4.8(9) . . . .
O13 N1 O12 Lu1 -84.1(4) 2_667 . . .
N1 N1 O12 Lu1 -103.2(5) 2_667 . . .
O16 N1 O12 Lu1 107.9(3) 1_655 . . .
O12 N1 O12 Lu1 -103.2(5) 2_667 . . .
O4 N1 O12 Lu1 42.93(18) . . . .
O11 N1 O12 Lu1 -122.5(3) 2_667 . . .
O13 N1 O12 N1 -79.0(11) . . . 2_667
O11 N1 O12 N1 98.4(9) . . . 2_667
Lu1 N1 O12 N1 103.2(5) . . . 2_667
O13 N1 O12 N1 19.0(4) 2_667 . . 2_667
O16 N1 O12 N1 -148.9(5) 1_655 . . 2_667
O12 N1 O12 N1 0 2_667 . . 2_667
O4 N1 O12 N1 146.1(4) . . . 2_667
O11 N1 O12 N1 -19.3(3) 2_667 . . 2_667
O13 N1 O12 N2 51.8(11) . . . 1_655
O11 N1 O12 N2 -130.9(9) . . . 1_655
Lu1 N1 O12 N2 -126.1(3) . . . 1_655
O13 N1 O12 N2 149.8(4) 2_667 . . 1_655
N1 N1 O12 N2 130.8(5) 2_667 . . 1_655
O16 N1 O12 N2 -18.1(2) 1_655 . . 1_655
O12 N1 O12 N2 130.8(5) 2_667 . . 1_655
O4 N1 O12 N2 -83.1(3) . . . 1_655
O11 N1 O12 N2 111.4(3) 2_667 . . 1_655
O13 N1 O11 Lu1 -177.7(10) . . . .
O12 N1 O11 Lu1 4.9(9) . . . .
O13 N1 O11 Lu1 83.1(4) 2_667 . . .
N1 N1 O11 Lu1 102.2(5) 2_667 . . .
O16 N1 O11 Lu1 -74.6(6) 1_655 . . .
O12 N1 O11 Lu1 121.7(4) 2_667 . . .
O4 N1 O11 Lu1 -42.3(2) . . . .
O11 N1 O11 Lu1 102.2(5) 2_667 . . .
O13 N1 O11 N1 80.1(11) . . . 2_667
O12 N1 O11 N1 -97.3(10) . . . 2_667
Lu1 N1 O11 N1 -102.2(5) . . . 2_667
O13 N1 O11 N1 -19.1(4) 2_667 . . 2_667
O16 N1 O11 N1 -176.8(9) 1_655 . . 2_667
O12 N1 O11 N1 19.5(3) 2_667 . . 2_667
O4 N1 O11 N1 -144.5(4) . . . 2_667
O11 N1 O11 N1 -0.0010(10) 2_667 . . 2_667
O13 N1 O11 N2 -83.8(13) . . . 1_655
O12 N1 O11 N2 98.8(11) . . . 1_655
Lu1 N1 O11 N2 93.9(8) . . . 1_655
O13 N1 O11 N2 177.0(9) 2_667 . . 1_655
N1 N1 O11 N2 -163.9(11) 2_667 . . 1_655
O16 N1 O11 N2 19.3(4) 1_655 . . 1_655
O12 N1 O11 N2 -144.4(8) 2_667 . . 1_655
O4 N1 O11 N2 51.6(8) . . . 1_655
O11 N1 O11 N2 -163.9(11) 2_667 . . 1_655
O13 N1 O11 N3 -37.1(12) . . . 1_655
O12 N1 O11 N3 145.5(7) . . . 1_655
Lu1 N1 O11 N3 140.6(5) . . . 1_655
O13 N1 O11 N3 -136.3(3) 2_667 . . 1_655
N1 N1 O11 N3 -117.2(4) 2_667 . . 1_655
O16 N1 O11 N3 66.1(6) 1_655 . . 1_655
O12 N1 O11 N3 -97.7(3) 2_667 . . 1_655
O4 N1 O11 N3 98.4(3) . . . 1_655
O11 N1 O11 N3 -117.2(4) 2_667 . . 1_655
O15 N2 O16 N4 -80.9(9) . . . 1_455
O14 N2 O16 N4 97.8(9) . . . 1_455
O22 N2 O16 N4 -1.9(4) 1_455 . . 1_455
O13 N2 O16 N4 -148.3(4) 1_455 . . 1_455
O20 N2 O16 N4 21.7(3) 1_455 . . 1_455
N1 N2 O16 N4 -151.9(5) 1_455 . . 1_455
O12 N2 O16 N4 -171.7(6) 1_455 . . 1_455
O15 N2 O16 N1 71.0(9) . . . 1_455
O14 N2 O16 N1 -110.3(9) . . . 1_455
O22 N2 O16 N1 150.0(4) 1_455 . . 1_455
N4 N2 O16 N1 151.9(5) 1_455 . . 1_455
O13 N2 O16 N1 3.6(4) 1_455 . . 1_455
O20 N2 O16 N1 173.6(5) 1_455 . . 1_455
O12 N2 O16 N1 -19.9(3) 1_455 . . 1_455
O16 N2 O15 Lu2 178.0(8) . . . .
O14 N2 O15 Lu2 -0.8(8) . . . .
O22 N2 O15 Lu2 91.3(3) 1_455 . . .
N4 N2 O15 Lu2 109.2(3) 1_455 . . .
O13 N2 O15 Lu2 -104.0(4) 1_455 . . .
O20 N2 O15 Lu2 107.2(4) 1_455 . . .
N1 N2 O15 Lu2 -118.1(3) 1_455 . . .
O12 N2 O15 Lu2 -116.7(3) 1_455 . . .
O16 N2 O15 N4 68.9(8) . . . 1_455
O14 N2 O15 N4 -110.0(8) . . . 1_455
Lu2 N2 O15 N4 -109.2(3) . . . 1_455
O22 N2 O15 N4 -17.9(3) 1_455 . . 1_455
O13 N2 O15 N4 146.9(4) 1_455 . . 1_455
O20 N2 O15 N4 -2.0(3) 1_455 . . 1_455
N1 N2 O15 N4 132.7(4) 1_455 . . 1_455
O12 N2 O15 N4 134.1(4) 1_455 . . 1_455
O16 N2 O15 N1 -63.8(9) . . . 1_455
O14 N2 O15 N1 117.3(8) . . . 1_455
Lu2 N2 O15 N1 118.1(3) . . . 1_455
O22 N2 O15 N1 -150.6(3) 1_455 . . 1_455
N4 N2 O15 N1 -132.7(4) 1_455 . . 1_455
O13 N2 O15 N1 14.2(3) 1_455 . . 1_455
O20 N2 O15 N1 -134.7(5) 1_455 . . 1_455
O12 N2 O15 N1 1.4(3) 1_455 . . 1_455
O16 N2 O15 N3 -15.5(14) . . . .
O14 N2 O15 N3 165.7(6) . . . .
Lu2 N2 O15 N3 166.5(9) . . . .
O22 N2 O15 N3 -102.3(7) 1_455 . . .
N4 N2 O15 N3 -84.4(7) 1_455 . . .
O13 N2 O15 N3 62.5(7) 1_455 . . .
O20 N2 O15 N3 -86.3(8) 1_455 . . .
N1 N2 O15 N3 48.3(7) 1_455 . . .
O12 N2 O15 N3 49.8(8) 1_455 . . .
O16 N2 O14 Lu2 -178.0(8) . . . .
O15 N2 O14 Lu2 0.8(8) . . . .
O22 N2 O14 Lu2 -80.1(4) 1_455 . . .
N4 N2 O14 Lu2 -100.6(4) 1_455 . . .
O13 N2 O14 Lu2 78.0(5) 1_455 . . .
O20 N2 O14 Lu2 -118.9(3) 1_455 . . .
N1 N2 O14 Lu2 98.0(5) 1_455 . . .
O12 N2 O14 Lu2 116.6(3) 1_455 . . .
O16 N2 O14 N4 -77.5(9) . . . 1_455
O15 N2 O14 N4 101.4(8) . . . 1_455
Lu2 N2 O14 N4 100.6(4) . . . 1_455
O22 N2 O14 N4 20.4(3) 1_455 . . 1_455
O13 N2 O14 N4 178.5(6) 1_455 . . 1_455
O20 N2 O14 N4 -18.3(3) 1_455 . . 1_455
N1 N2 O14 N4 -161.4(7) 1_455 . . 1_455
O12 N2 O14 N4 -142.8(6) 1_455 . . 1_455
O16 N2 O14 N1 84.0(9) . . . 1_455
O15 N2 O14 N1 -97.2(9) . . . 1_455
Lu2 N2 O14 N1 -98.0(5) . . . 1_455
O22 N2 O14 N1 -178.1(6) 1_455 . . 1_455
N4 N2 O14 N1 161.4(7) 1_455 . . 1_455
O13 N2 O14 N1 -20.0(3) 1_455 . . 1_455
O20 N2 O14 N1 143.1(6) 1_455 . . 1_455
O12 N2 O14 N1 18.6(3) 1_455 . . 1_455
O16 N2 O14 N2 30.9(11) . . . 2_477
O15 N2 O14 N2 -150.3(6) . . . 2_477
Lu2 N2 O14 N2 -151.1(6) . . . 2_477
O22 N2 O14 N2 128.7(4) 1_455 . . 2_477
N4 N2 O14 N2 108.3(5) 1_455 . . 2_477
O13 N2 O14 N2 -73.2(6) 1_455 . . 2_477
O20 N2 O14 N2 90.0(4) 1_455 . . 2_477
N1 N2 O14 N2 -53.1(7) 1_455 . . 2_477
O12 N2 O14 N2 -34.5(6) 1_455 . . 2_477
O19 N3 O17 Lu3 -175.4(8) . . . .
O18 N3 O17 Lu3 -0.9(9) . . . .
O19 N3 O17 Lu3 -93.4(4) 2_466 . . .
N3 N3 O17 Lu3 -111.3(4) 2_466 . . .
O25 N3 O17 Lu3 -177.1(5) 1_455 . . .
O26 N3 O17 Lu3 -113(2) 2_466 . . .
O20 N3 O17 Lu3 106.0(5) 1_445 . . .
O17 N3 O17 Lu3 -111.3(4) 2_466 . . .
O19 N3 O17 N3 -64.1(9) . . . 2_466
O18 N3 O17 N3 110.4(9) . . . 2_466
Lu3 N3 O17 N3 111.3(4) . . . 2_466
O19 N3 O17 N3 17.9(3) 2_466 . . 2_466
O25 N3 O17 N3 -65.8(4) 1_455 . . 2_466
O26 N3 O17 N3 -2(2) 2_466 . . 2_466
O20 N3 O17 N3 -142.7(8) 1_445 . . 2_466
O17 N3 O17 N3 0.0000(10) 2_466 . . 2_466
O19 N3 O17 N4 101.4(13) . . . 1_445
O18 N3 O17 N4 -84.2(10) . . . 1_445
Lu3 N3 O17 N4 -83.3(8) . . . 1_445
O19 N3 O17 N4 -176.6(8) 2_466 . . 1_445
N3 N3 O17 N4 165.5(10) 2_466 . . 1_445
O25 N3 O17 N4 99.6(7) 1_455 . . 1_445
O26 N3 O17 N4 164(3) 2_466 . . 1_445
O20 N3 O17 N4 22.8(4) 1_445 . . 1_445
O17 N3 O17 N4 165.5(10) 2_466 . . 1_445
O19 N3 O17 N1 49.0(10) . . . 1_455
O18 N3 O17 N1 -136.6(7) . . . 1_455
Lu3 N3 O17 N1 -135.7(5) . . . 1_455
O19 N3 O17 N1 131.0(3) 2_466 . . 1_455
N3 N3 O17 N1 113.1(4) 2_466 . . 1_455
O25 N3 O17 N1 47.2(2) 1_455 . . 1_455
O26 N3 O17 N1 111(3) 2_466 . . 1_455
O20 N3 O17 N1 -29.6(7) 1_445 . . 1_455
O17 N3 O17 N1 113.1(4) 2_466 . . 1_455
O19 N3 O17 N2 15.3(15) . . . .
O18 N3 O17 N2 -170.3(7) . . . .
Lu3 N3 O17 N2 -169.3(10) . . . .
O19 N3 O17 N2 97.3(8) 2_466 . . .
N3 N3 O17 N2 79.4(9) 2_466 . . .
O25 N3 O17 N2 13.6(6) 1_455 . . .
O26 N3 O17 N2 78(3) 2_466 . . .
O20 N3 O17 N2 -63.3(11) 1_445 . . .
O17 N3 O17 N2 79.4(9) 2_466 . . .
O17 N3 O19 N3 78.6(9) . . . 2_466
O18 N3 O19 N3 -95.4(9) . . . 2_466
O19 N3 O19 N3 0.0000(10) 2_466 . . 2_466
O25 N3 O19 N3 80.7(4) 1_455 . . 2_466
O26 N3 O19 N3 -84.9(5) 2_466 . . 2_466
O20 N3 O19 N3 -165.0(4) 1_445 . . 2_466
O17 N3 O19 N3 -19.9(3) 2_466 . . 2_466
O17 N3 O19 N4 -134.1(9) . . . 1_445
O18 N3 O19 N4 51.8(9) . . . 1_445
O19 N3 O19 N4 147.2(4) 2_466 . . 1_445
N3 N3 O19 N4 147.2(4) 2_466 . . 1_445
O25 N3 O19 N4 -132.1(5) 1_455 . . 1_445
O26 N3 O19 N4 62.4(4) 2_466 . . 1_445
O20 N3 O19 N4 -17.7(3) 1_445 . . 1_445
O17 N3 O19 N4 127.4(4) 2_466 . . 1_445
O19 N3 O18 Lu3 175.4(8) . . . .
O17 N3 O18 Lu3 0.9(10) . . . .
O19 N3 O18 Lu3 84.4(4) 2_466 . . .
N3 N3 O18 Lu3 103.4(5) 2_466 . . .
O26 N3 O18 Lu3 166.7(5) 2_466 . . .
O20 N3 O18 Lu3 -127.6(4) 1_445 . . .
O17 N3 O18 Lu3 121.2(4) 2_466 . . .
O19 N3 O18 N4 -54.5(10) . . . 1_445
O17 N3 O18 N4 131.0(8) . . . 1_445
Lu3 N3 O18 N4 130.1(5) . . . 1_445
O19 N3 O18 N4 -145.5(3) 2_466 . . 1_445
N3 N3 O18 N4 -126.5(4) 2_466 . . 1_445
O26 N3 O18 N4 -63.2(2) 2_466 . . 1_445
O20 N3 O18 N4 2.5(3) 1_445 . . 1_445
O17 N3 O18 N4 -108.7(3) 2_466 . . 1_445
O19 N3 O18 N3 72.0(9) . . . 2_466
O17 N3 O18 N3 -102.5(9) . . . 2_466
Lu3 N3 O18 N3 -103.4(5) . . . 2_466
O19 N3 O18 N3 -19.0(3) 2_466 . . 2_466
O26 N3 O18 N3 63.3(5) 2_466 . . 2_466
O20 N3 O18 N3 129.0(5) 1_445 . . 2_466
O17 N3 O18 N3 17.8(3) 2_466 . . 2_466
O19 N3 O18 N4 6.2(15) . . . 2_566
O17 N3 O18 N4 -168.3(8) . . . 2_566
Lu3 N3 O18 N4 -169.3(11) . . . 2_566
O19 N3 O18 N4 -84.9(9) 2_466 . . 2_566
N3 N3 O18 N4 -65.9(10) 2_466 . . 2_566
O26 N3 O18 N4 -2.6(7) 2_466 . . 2_566
O20 N3 O18 N4 63.1(9) 1_445 . . 2_566
O17 N3 O18 N4 -48.1(9) 2_466 . . 2_566
O21 N4 O22 N2 -98.9(9) . . . 1_655
O20 N4 O22 N2 78.4(9) . . . 1_655
O16 N4 O22 N2 -1.9(4) 1_655 . . 1_655
O18 N4 O22 N2 158.0(6) 1_665 . . 1_655
O15 N4 O22 N2 -19.7(3) 1_655 . . 1_655
O19 N4 O22 N2 142.7(4) 1_665 . . 1_655
O5 N4 O22 N2 -23.9(13) . . . 1_655
O21 N4 O22 N3 118.7(9) . . . 1_665
O20 N4 O22 N3 -64.0(9) . . . 1_665
O16 N4 O22 N3 -144.3(4) 1_655 . . 1_665
N2 N4 O22 N3 -142.5(4) 1_655 . . 1_665
O18 N4 O22 N3 15.5(3) 1_665 . . 1_665
O15 N4 O22 N3 -162.2(5) 1_655 . . 1_665
O19 N4 O22 N3 0.2(3) 1_665 . . 1_665
O5 N4 O22 N3 -166.4(11) . . . 1_665
O21 N4 O22 N4 33.0(8) . . . 2_676
O20 N4 O22 N4 -149.7(9) . . . 2_676
O16 N4 O22 N4 130.0(4) 1_655 . . 2_676
N2 N4 O22 N4 131.8(4) 1_655 . . 2_676
O18 N4 O22 N4 -70.2(3) 1_665 . . 2_676
O15 N4 O22 N4 112.1(5) 1_655 . . 2_676
O19 N4 O22 N4 -85.5(3) 1_665 . . 2_676
O5 N4 O22 N4 107.9(11) . . . 2_676
O22 N4 O21 Lu4 177.2(9) . . . .
O20 N4 O21 Lu4 -0.3(9) . . . .
O16 N4 O21 Lu4 81.7(4) 1_655 . . .
N2 N4 O21 Lu4 100.3(4) 1_655 . . .
O18 N4 O21 Lu4 -109.9(4) 1_665 . . .
O15 N4 O21 Lu4 120.0(3) 1_655 . . .
O19 N4 O21 Lu4 -71.5(5) 1_665 . . .
O5 N4 O21 Lu4 44.0(2) . . . .
O22 N4 O21 N2 76.9(9) . . . 1_655
O20 N4 O21 N2 -100.6(9) . . . 1_655
Lu4 N4 O21 N2 -100.3(4) . . . 1_655
O16 N4 O21 N2 -18.6(3) 1_655 . . 1_655
O18 N4 O21 N2 149.8(7) 1_665 . . 1_655
O15 N4 O21 N2 19.7(2) 1_655 . . 1_655
O19 N4 O21 N2 -171.8(7) 1_665 . . 1_655
O5 N4 O21 N2 -56.3(5) . . . 1_655
O22 N4 O21 N4 -41.2(10) . . . 2_676
O20 N4 O21 N4 141.4(7) . . . 2_676
Lu4 N4 O21 N4 141.7(5) . . . 2_676
O16 N4 O21 N4 -136.6(4) 1_655 . . 2_676
N2 N4 O21 N4 -118.0(4) 1_655 . . 2_676
O18 N4 O21 N4 31.8(6) 1_665 . . 2_676
O15 N4 O21 N4 -98.4(4) 1_655 . . 2_676
O19 N4 O21 N4 70.2(5) 1_665 . . 2_676
O5 N4 O21 N4 -174.3(6) . . . 2_676
O22 N4 O21 N3 -94.0(11) . . . 1_665
O20 N4 O21 N3 88.6(9) . . . 1_665
Lu4 N4 O21 N3 88.9(5) . . . 1_665
O16 N4 O21 N3 170.6(7) 1_655 . . 1_665
N2 N4 O21 N3 -170.8(8) 1_655 . . 1_665
O18 N4 O21 N3 -21.0(3) 1_665 . . 1_665
O15 N4 O21 N3 -151.1(7) 1_655 . . 1_665
O19 N4 O21 N3 17.4(3) 1_665 . . 1_665
O5 N4 O21 N3 132.9(4) . . . 1_665
O22 N4 O21 N3 11.3(15) . . . 2_566
O20 N4 O21 N3 -166.1(7) . . . 2_566
Lu4 N4 O21 N3 -165.9(9) . . . 2_566
O16 N4 O21 N3 -84.1(8) 1_655 . . 2_566
N2 N4 O21 N3 -65.6(9) 1_655 . . 2_566
O18 N4 O21 N3 84.2(8) 1_665 . . 2_566
O15 N4 O21 N3 -45.9(9) 1_655 . . 2_566
O19 N4 O21 N3 122.7(7) 1_665 . . 2_566
O5 N4 O21 N3 -121.9(9) . . . 2_566
O22 N4 O20 Lu4 -177.2(8) . . . .
O21 N4 O20 Lu4 0.3(9) . . . .
O16 N4 O20 Lu4 -90.6(3) 1_655 . . .
N2 N4 O20 Lu4 -110.6(3) 1_655 . . .
O18 N4 O20 Lu4 120.8(3) 1_665 . . .
O15 N4 O20 Lu4 -112.5(4) 1_655 . . .
O19 N4 O20 Lu4 101.6(4) 1_665 . . .
O5 N4 O20 Lu4 -36.9(2) . . . .
O22 N4 O20 N2 -66.6(9) . . . 1_655
O21 N4 O20 N2 110.9(8) . . . 1_655
Lu4 N4 O20 N2 110.6(3) . . . 1_655
O16 N4 O20 N2 20.0(2) 1_655 . . 1_655
O18 N4 O20 N2 -128.5(4) 1_665 . . 1_655
O15 N4 O20 N2 -1.9(3) 1_655 . . 1_655
O19 N4 O20 N2 -147.8(3) 1_665 . . 1_655
O5 N4 O20 N2 73.7(3) . . . 1_655
O22 N4 O20 N3 64.4(9) . . . 1_665
O21 N4 O20 N3 -118.1(8) . . . 1_665
Lu4 N4 O20 N3 -118.4(4) . . . 1_665
O16 N4 O20 N3 151.0(3) 1_655 . . 1_665
N2 N4 O20 N3 131.0(3) 1_655 . . 1_665
O18 N4 O20 N3 2.4(3) 1_665 . . 1_665
O15 N4 O20 N3 129.1(4) 1_655 . . 1_665
O19 N4 O20 N3 -16.8(2) 1_665 . . 1_665
O5 N4 O20 N3 -155.3(3) . . . 1_665
